data_7042681
loop_
_publ_author_name
'Hazin, Khatera'
'Serin, Spencer C.'
'Patrick, Brian O.'
'Ezhova, Maria B.'
'Gates, Derek P.'

_publ_section_title
;
 [HL2][P(1,2-O2C6Cl4)3] (L = THF, DMF): Br\/onsted acid initiators for the
 polymerization of n-butyl vinyl ether and p-methoxystyrene
;
_journal_name_full 'Dalton Trans.'
_journal_paper_doi 10.1039/C6DT04820J
_journal_year 2017
_chemical_formula_moiety 'C18 Cl12 O6 P, 2(C3 H7 N O), 0.2(C H2 Cl2)'
_chemical_formula_sum 'C24.2 H14.4 Cl12.4 N2 O8 P'
_chemical_formula_weight 931.73
_chemical_name_systematic H(DMF)2[1]
_space_group_crystal_system monoclinic
_space_group_IT_number 9
_space_group_name_Hall 'C -2yc'
_space_group_name_H-M_alt 'C 1 c 1'
_symmetry_space_group_name_Hall 'C -2yc'
_symmetry_space_group_name_H-M 'C 1 c 1'
_atom_sites_solution_hydrogens geom
_atom_sites_solution_primary dual
_audit_creation_date 2017-03-23
_audit_creation_method
;
Olex2 1.2
(compiled 2017.03.02 svn.r3394 for OlexSys, GUI svn.r5324)
;
_audit_update_record
;
2017-03-27 deposited with the CCDC.
2017-03-30 downloaded from the CCDC.
;
_cell_angle_alpha 90
_cell_angle_beta 104.450(2)
_cell_angle_gamma 90
_cell_formula_units_Z 20
_cell_length_a 40.2932(19)
_cell_length_b 26.2969(12)
_cell_length_c 16.7720(8)
_cell_measurement_reflns_used 9437
_cell_measurement_temperature 100(2)
_cell_measurement_theta_max 27.95
_cell_measurement_theta_min 2.60
_cell_volume 17209.2(14)
_computing_cell_refinement 'SAINT v8.37A (Bruker, 2015)'
_computing_data_reduction 'SAINT v8.37A (Bruker, 2015)'
_computing_molecular_graphics 'Olex2 (Dolomanov et al., 2009)'
_computing_publication_material 'Olex2 (Dolomanov et al., 2009)'
_computing_structure_refinement 'XL (Sheldrick, 2008)'
_computing_structure_solution 'XT (Sheldrick, 2015)'
_diffrn_ambient_temperature 100(2)
_diffrn_detector 'Bruker APEX2 area detector'
_diffrn_detector_area_resol_mean 7.9
_diffrn_detector_type 'CCD area detector'
_diffrn_measured_fraction_theta_full 1.000
_diffrn_measured_fraction_theta_max 0.996
_diffrn_measurement_device 'Bruker D8 Kappa diffractometer'
_diffrn_measurement_device_type 'Bruker APEX-II CCD'
_diffrn_measurement_method '\f and \w scans'
_diffrn_radiation_monochromator 'TRIUMPH curved-crystal'
_diffrn_radiation_probe x-ray
_diffrn_radiation_type MoK\a
_diffrn_radiation_wavelength 0.71073
_diffrn_reflns_av_R_equivalents 0.0507
_diffrn_reflns_av_unetI/netI 0.0498
_diffrn_reflns_Laue_measured_fraction_full 1.000
_diffrn_reflns_Laue_measured_fraction_max 0.996
_diffrn_reflns_limit_h_max 53
_diffrn_reflns_limit_h_min -52
_diffrn_reflns_limit_k_max 33
_diffrn_reflns_limit_k_min -34
_diffrn_reflns_limit_l_max 20
_diffrn_reflns_limit_l_min -22
_diffrn_reflns_number 132635
_diffrn_reflns_point_group_measured_fraction_full 1.000
_diffrn_reflns_point_group_measured_fraction_max 0.996
_diffrn_reflns_theta_full 26.000
_diffrn_reflns_theta_max 27.967
_diffrn_reflns_theta_min 0.934
_diffrn_source 'sealed X-ray tube'
_diffrn_source_type 'Incoatec I\ms'
_diffrn_standards_number 0
_exptl_absorpt_coefficient_mu 1.093
_exptl_absorpt_correction_T_max 0.7456
_exptl_absorpt_correction_T_min 0.6603
_exptl_absorpt_correction_type multi-scan
_exptl_absorpt_process_details
'SADABS-2014/5 (Bruker,2014/5) was used for absorption correction. wR2(int) was 0.0648 before and 0.0524 after correction. The Ratio of minimum to maximum transmission is 0.8856. The \l/2 correction factor is Not present.'
_exptl_crystal_colour colourless
_exptl_crystal_colour_primary colourless
_exptl_crystal_density_diffrn 1.798
_exptl_crystal_description prism
_exptl_crystal_F_000 9268
_exptl_crystal_size_max 0.46
_exptl_crystal_size_mid 0.27
_exptl_crystal_size_min 0.11
_refine_diff_density_max 1.413
_refine_diff_density_min -0.617
_refine_diff_density_rms 0.125
_refine_ls_abs_structure_details
;
 Refined as an inversion twin.
;
_refine_ls_abs_structure_Flack 0.14(5)
_refine_ls_extinction_method none
_refine_ls_goodness_of_fit_ref 1.053
_refine_ls_hydrogen_treatment constr
_refine_ls_matrix_type full
_refine_ls_number_parameters 2164
_refine_ls_number_reflns 40536
_refine_ls_number_restraints 2
_refine_ls_restrained_S_all 1.053
_refine_ls_R_factor_all 0.0629
_refine_ls_R_factor_gt 0.0539
_refine_ls_shift/su_max 0.001
_refine_ls_shift/su_mean 0.000
_refine_ls_structure_factor_coef Fsqd
_refine_ls_weighting_details 'w=1/[\s^2^(Fo^2^)+(0.0543P)^2^+112.6505P] where P=(Fo^2^+2Fc^2^)/3'
_refine_ls_weighting_scheme calc
_refine_ls_wR_factor_gt 0.1283
_refine_ls_wR_factor_ref 0.1346
_reflns_Friedel_coverage 0.999
_reflns_Friedel_fraction_full 1.000
_reflns_Friedel_fraction_max 0.996
_reflns_number_gt 36389
_reflns_number_total 40536
_reflns_threshold_expression 'I > 2\s(I)'
_cod_data_source_file c6dt04820j2.cif
_cod_data_source_block dg204
_cod_original_formula_sum 'C24.20 H14.40 Cl12.40 N2 O8 P'
_cod_database_code 7042681
_shelx_shelxl_version_number 2014/7
_shelx_space_group_comment
;
The symmetry employed for this shelxl refinement is uniquely defined
by the following loop, which should always be used as a source of
symmetry information in preference to the above space-group names.
They are only intended as comments.
;
_shelx_estimated_absorpt_t_max 0.889
_shelx_estimated_absorpt_t_min 0.633
_olex2_refinement_description
;
1. Twinned data refinement
 Scales: 0.86(5)
 0.14(5)
2. Fixed Uiso
 At 1.2 times of:
  All C(H) groups, All C(H,H) groups
 At 1.5 times of:
  All C(H,H,H) groups
3.a Secondary CH2 refined with riding coordinates:
 C118(H11S,H11T)
3.b Aromatic/amide H refined with riding coordinates:
 C103(H103), C106(H106), C100(H100), C109(H109), C97(H97), C112(H112),
 C94(H94), C115(H115), C06A(H06A), C91(H91)
3.c Idealised Me refined as rotating group:
 C104(H10A,H10B,H10C), C105(H10D,H10E,H10F), C107(H10G,H10H,H10I), C108(H10J,
 H10K,H10L), C101(H10M,H10N,H10O), C102(H10P,H10Q,H10R), C110(H11A,H11B,H11C),
 C111(H11D,H11E,H11F), C98(H98A,H98B,H98C), C99(H99A,H99B,H99C), C113(H11G,H11H,
 H11I), C114(H11J,H11K,H11L), C95(H95A,H95B,H95C), C96(H96A,H96B,H96C),
 C116(H11M,H11N,H11O), C117(H11P,H11Q,H11R), C0AA(H0AA,H0AB,H0AC), C06H(H06B,
 H06C,H06D), C92(H92A,H92B,H92C), C93(H93A,H93B,H93C)
;
_olex2_submission_special_instructions 'No special instructions were received'

loop_
_space_group_symop_operation_xyz
'x, y, z'
'x, -y, z+1/2'
'x+1/2, y+1/2, z'
'x+1/2, -y+1/2, z+1/2'

loop_
_atom_site_label
_atom_site_type_symbol
_atom_site_fract_x
_atom_site_fract_y
_atom_site_fract_z
_atom_site_U_iso_or_equiv
_atom_site_adp_type
_atom_site_occupancy
_atom_site_site_symmetry_order
_atom_site_calc_flag
_atom_site_refinement_flags_posn
Cl1 Cl 0.82644(5) 0.46322(8) 0.16086(12) 0.0260(4) Uani 1 1 d .
Cl2 Cl 0.86924(6) 0.36460(8) 0.22423(14) 0.0296(4) Uani 1 1 d .
Cl3 Cl 0.94445(6) 0.37486(7) 0.33418(11) 0.0254(4) Uani 1 1 d .
Cl4 Cl 0.97391(5) 0.48433(7) 0.39199(12) 0.0241(4) Uani 1 1 d .
Cl5 Cl 0.93989(5) 0.59472(8) 0.03100(12) 0.0277(4) Uani 1 1 d .
Cl6 Cl 0.99765(5) 0.67803(9) 0.04167(13) 0.0337(5) Uani 1 1 d .
Cl7 Cl 1.01839(5) 0.74797(8) 0.19670(14) 0.0306(4) Uani 1 1 d .
Cl8 Cl 0.97913(5) 0.73770(7) 0.33834(12) 0.0246(4) Uani 1 1 d .
Cl9 Cl 0.81757(5) 0.73677(7) 0.12672(11) 0.0203(4) Uani 1 1 d .
Cl10 Cl 0.78765(5) 0.79548(7) 0.25789(11) 0.0201(3) Uani 1 1 d .
Cl11 Cl 0.79644(5) 0.74802(7) 0.43296(11) 0.0206(4) Uani 1 1 d .
Cl12 Cl 0.84642(5) 0.65400(7) 0.48647(10) 0.0201(4) Uani 1 1 d .
P1 P 0.89384(5) 0.60946(7) 0.26312(11) 0.0133(3) Uani 1 1 d .
O1 O 0.86560(12) 0.56064(19) 0.2281(3) 0.0151(10) Uani 1 1 d .
O2 O 0.92277(12) 0.56768(18) 0.3216(3) 0.0132(9) Uani 1 1 d .
O3 O 0.90942(13) 0.5994(2) 0.1781(3) 0.0163(10) Uani 1 1 d .
O4 O 0.92384(13) 0.6562(2) 0.2982(3) 0.0170(10) Uani 1 1 d .
O5 O 0.86483(13) 0.6508(2) 0.2055(3) 0.0174(10) Uani 1 1 d .
O6 O 0.87810(13) 0.62014(19) 0.3470(3) 0.0151(10) Uani 1 1 d .
C1 C 0.88056(18) 0.5145(3) 0.2500(4) 0.0139(13) Uani 1 1 d .
C2 C 0.86684(19) 0.4671(3) 0.2255(4) 0.0183(14) Uani 1 1 d .
C3 C 0.8864(2) 0.4239(3) 0.2537(5) 0.0195(15) Uani 1 1 d .
C4 C 0.9196(2) 0.4281(3) 0.3046(4) 0.0188(15) Uani 1 1 d .
C5 C 0.93304(18) 0.4762(3) 0.3297(4) 0.0149(13) Uani 1 1 d .
C6 C 0.91323(18) 0.5188(3) 0.3023(4) 0.0140(13) Uani 1 1 d .
C7 C 0.93521(18) 0.6319(3) 0.1768(4) 0.0181(14) Uani 1 1 d .
C8 C 0.95221(19) 0.6349(3) 0.1138(4) 0.0192(15) Uani 1 1 d .
C9 C 0.97771(19) 0.6718(3) 0.1209(5) 0.0220(16) Uani 1 1 d .
C10 C 0.98644(19) 0.7033(3) 0.1892(5) 0.0215(16) Uani 1 1 d .
C11 C 0.96984(19) 0.6991(3) 0.2528(5) 0.0201(15) Uani 1 1 d .
C12 C 0.94359(18) 0.6632(3) 0.2448(4) 0.0159(14) Uani 1 1 d .
C13 C 0.84857(18) 0.6770(3) 0.2532(4) 0.0156(14) Uani 1 1 d .
C14 C 0.82639(17) 0.7177(3) 0.2269(4) 0.0136(13) Uani 1 1 d .
C15 C 0.81138(18) 0.7407(3) 0.2854(4) 0.0152(13) Uani 1 1 d .
C16 C 0.81711(18) 0.7216(3) 0.3649(4) 0.0148(13) Uani 1 1 d .
C17 C 0.83919(17) 0.6795(3) 0.3893(4) 0.0149(13) Uani 1 1 d .
C18 C 0.85525(17) 0.6592(3) 0.3336(4) 0.0130(13) Uani 1 1 d .
Cl25 Cl 0.53652(5) 0.59849(8) 0.23442(11) 0.0246(4) Uani 1 1 d .
Cl26 Cl 0.58910(5) 0.68779(8) 0.23777(12) 0.0271(4) Uani 1 1 d .
Cl27 Cl 0.61339(5) 0.75379(8) 0.39580(15) 0.0311(5) Uani 1 1 d .
Cl28 Cl 0.57876(5) 0.73876(7) 0.54481(12) 0.0236(4) Uani 1 1 d .
Cl29 Cl 0.58051(5) 0.47144(7) 0.58849(12) 0.0238(4) Uani 1 1 d .
Cl30 Cl 0.54697(5) 0.36474(7) 0.53458(12) 0.0256(4) Uani 1 1 d .
Cl31 Cl 0.46935(6) 0.35843(8) 0.44104(13) 0.0295(4) Uani 1 1 d .
Cl32 Cl 0.42736(5) 0.45939(8) 0.38803(12) 0.0250(4) Uani 1 1 d .
Cl33 Cl 0.45855(5) 0.63686(7) 0.71807(11) 0.0224(4) Uani 1 1 d .
Cl34 Cl 0.40470(5) 0.72656(7) 0.67486(11) 0.0212(4) Uani 1 1 d .
Cl35 Cl 0.38789(5) 0.77502(8) 0.50053(12) 0.0276(4) Uani 1 1 d .
Cl36 Cl 0.42207(5) 0.73169(7) 0.36452(11) 0.0235(4) Uani 1 1 d .
P3 P 0.49996(5) 0.60145(7) 0.48224(11) 0.0156(4) Uani 1 1 d .
O13 O 0.51252(12) 0.59423(19) 0.3922(3) 0.0149(10) Uani 1 1 d .
O14 O 0.52966(14) 0.6483(2) 0.5149(3) 0.0198(11) Uani 1 1 d .
O15 O 0.52973(13) 0.5584(2) 0.5332(3) 0.0188(10) Uani 1 1 d .
O16 O 0.47069(13) 0.55361(19) 0.4479(3) 0.0174(10) Uani 1 1 d .
O17 O 0.48713(13) 0.6095(2) 0.5712(3) 0.0172(10) Uani 1 1 d .
O18 O 0.47033(14) 0.6442(2) 0.4311(3) 0.0187(11) Uani 1 1 d .
C37 C 0.53567(17) 0.6309(3) 0.3866(4) 0.0162(14) Uani 1 1 d .
C38 C 0.54893(19) 0.6386(3) 0.3180(4) 0.0185(15) Uani 1 1 d .
C39 C 0.57300(18) 0.6774(3) 0.3219(5) 0.0190(15) Uani 1 1 d .
C40 C 0.58299(18) 0.7077(3) 0.3912(5) 0.0228(16) Uani 1 1 d .
C41 C 0.56867(19) 0.7006(3) 0.4591(5) 0.0197(15) Uani 1 1 d .
C42 C 0.54525(18) 0.6618(3) 0.4551(4) 0.0156(14) Uani 1 1 d .
C43 C 0.51885(18) 0.5099(3) 0.5143(4) 0.0153(13) Uani 1 1 d .
C44 C 0.53844(19) 0.4666(3) 0.5353(4) 0.0173(14) Uani 1 1 d .
C45 C 0.52256(19) 0.4194(3) 0.5113(4) 0.0179(14) Uani 1 1 d .
C46 C 0.4886(2) 0.4163(3) 0.4677(5) 0.0203(15) Uani 1 1 d .
C47 C 0.46928(18) 0.4607(3) 0.4447(4) 0.0179(14) Uani 1 1 d .
C48 C 0.48488(18) 0.5075(3) 0.4673(4) 0.0169(14) Uani 1 1 d .
C49 C 0.46345(18) 0.6475(3) 0.5619(4) 0.0149(13) Uani 1 1 d .
C50 C 0.44835(19) 0.6644(3) 0.6223(4) 0.0171(14) Uani 1 1 d .
C51 C 0.42447(18) 0.7040(3) 0.6018(5) 0.0156(13) Uani 1 1 d .
C52 C 0.41641(18) 0.7255(3) 0.5237(5) 0.0175(14) Uani 1 1 d .
C53 C 0.43146(19) 0.7074(3) 0.4624(4) 0.0184(14) Uani 1 1 d .
C54 C 0.45421(19) 0.6676(3) 0.4830(5) 0.0189(15) Uani 1 1 d .
Cl37 Cl 0.38348(5) 0.47055(7) 1.19562(11) 0.0221(4) Uani 1 1 d .
Cl38 Cl 0.34670(5) 0.36593(7) 1.14013(11) 0.0211(4) Uani 1 1 d .
Cl39 Cl 0.26879(5) 0.36442(7) 1.05121(11) 0.0199(3) Uani 1 1 d .
Cl40 Cl 0.22869(4) 0.46790(7) 1.00728(11) 0.0191(3) Uani 1 1 d .
Cl41 Cl 0.33785(5) 0.59626(7) 0.84611(11) 0.0192(3) Uani 1 1 d .
Cl42 Cl 0.38995(5) 0.68453(7) 0.83904(11) 0.0220(4) Uani 1 1 d .
Cl43 Cl 0.41605(5) 0.75480(7) 0.99081(12) 0.0224(4) Uani 1 1 d .
Cl44 Cl 0.38680(4) 0.74087(7) 1.14867(11) 0.0185(3) Uani 1 1 d .
Cl45 Cl 0.26782(5) 0.62905(8) 1.34304(11) 0.0239(4) Uani 1 1 d .
Cl46 Cl 0.20926(5) 0.71187(8) 1.31152(11) 0.0223(4) Uani 1 1 d .
Cl47 Cl 0.18483(5) 0.76210(8) 1.13745(12) 0.0275(4) Uani 1 1 d .
Cl48 Cl 0.22078(5) 0.73171(7) 0.99715(11) 0.0198(3) Uani 1 1 d .
P4 P 0.30528(5) 0.60599(7) 1.09847(11) 0.0131(3) Uani 1 1 d .
O19 O 0.33502(12) 0.56077(19) 1.1435(3) 0.0149(10) Uani 1 1 d .
O20 O 0.27456(12) 0.55958(19) 1.0666(3) 0.0138(10) Uani 1 1 d .
O21 O 0.31493(12) 0.59859(19) 1.0054(3) 0.0149(10) Uani 1 1 d .
O22 O 0.33650(13) 0.65153(19) 1.1272(3) 0.0156(10) Uani 1 1 d .
O23 O 0.29542(13) 0.61279(19) 1.1918(3) 0.0149(10) Uani 1 1 d .
O24 O 0.27505(12) 0.65001(19) 1.0546(3) 0.0141(10) Uani 1 1 d .
C55 C 0.32232(18) 0.5133(3) 1.1259(4) 0.0152(13) Uani 1 1 d .
C56 C 0.34086(17) 0.4680(3) 1.1443(4) 0.0125(13) Uani 1 1 d .
C57 C 0.32414(18) 0.4225(3) 1.1208(4) 0.0154(14) Uani 1 1 d .
C58 C 0.28929(19) 0.4215(3) 1.0791(4) 0.0146(13) Uani 1 1 d .
C59 C 0.27131(17) 0.4673(3) 1.0598(4) 0.0119(13) Uani 1 1 d .
C60 C 0.28806(17) 0.5128(3) 1.0826(4) 0.0121(13) Uani 1 1 d .
C61 C 0.33908(17) 0.6326(3) 0.9958(4) 0.0135(13) Uani 1 1 d .
C62 C 0.35166(17) 0.6375(3) 0.9276(4) 0.0151(13) Uani 1 1 d .
C63 C 0.37556(18) 0.6763(3) 0.9260(4) 0.0175(14) Uani 1 1 d .
C64 C 0.38641(17) 0.7078(3) 0.9937(4) 0.0146(13) Uani 1 1 d .
C65 C 0.37426(18) 0.7014(3) 1.0641(4) 0.0158(14) Uani 1 1 d .
C66 C 0.35065(18) 0.6634(3) 1.0645(4) 0.0138(13) Uani 1 1 d .
C67 C 0.26948(18) 0.6459(3) 1.1867(4) 0.0138(13) Uani 1 1 d .
C68 C 0.25415(19) 0.6590(3) 1.2495(4) 0.0167(14) Uani 1 1 d .
C69 C 0.22799(18) 0.6952(3) 1.2336(4) 0.0176(14) Uani 1 1 d .
C70 C 0.21716(19) 0.7176(3) 1.1563(4) 0.0171(14) Uani 1 1 d .
C71 C 0.23262(17) 0.7045(3) 1.0931(4) 0.0147(13) Uani 1 1 d .
C72 C 0.25842(18) 0.6680(3) 1.1094(4) 0.0146(13) Uani 1 1 d .
Cl13 Cl 0.62516(5) 0.47290(8) -0.22157(12) 0.0270(4) Uani 1 1 d .
Cl14 Cl 0.66243(6) 0.36851(8) -0.17300(14) 0.0326(5) Uani 1 1 d .
Cl15 Cl 0.74102(5) 0.36626(7) -0.08783(12) 0.0255(4) Uani 1 1 d .
Cl16 Cl 0.78014(5) 0.47007(7) -0.03571(12) 0.0228(4) Uani 1 1 d .
Cl17 Cl 0.73725(5) 0.60422(9) -0.38909(12) 0.0310(5) Uani 1 1 d .
Cl18 Cl 0.79382(5) 0.68837(9) -0.38622(12) 0.0294(4) Uani 1 1 d .
Cl19 Cl 0.82239(5) 0.75215(8) -0.22562(13) 0.0273(4) Uani 1 1 d .
Cl20 Cl 0.78993(5) 0.73822(7) -0.07422(11) 0.0207(4) Uani 1 1 d .
Cl21 Cl 0.62216(5) 0.73735(8) -0.23750(11) 0.0245(4) Uani 1 1 d .
Cl22 Cl 0.58940(5) 0.77139(8) -0.09308(14) 0.0312(5) Uani 1 1 d .
Cl23 Cl 0.61128(5) 0.71858(8) 0.07653(12) 0.0242(4) Uani 1 1 d .
Cl24 Cl 0.66204(5) 0.62524(7) 0.10148(11) 0.0218(4) Uani 1 1 d .
P2 P 0.70474(5) 0.60818(7) -0.13760(11) 0.0146(4) Uani 1 1 d .
O7 O 0.67381(13) 0.5627(2) -0.1718(3) 0.0177(10) Uani 1 1 d .
O8 O 0.73412(12) 0.56224(19) -0.0932(3) 0.0157(10) Uani 1 1 d .
O9 O 0.71511(13) 0.6022(2) -0.2298(3) 0.0195(11) Uani 1 1 d .
O10 O 0.73641(12) 0.65255(18) -0.1047(3) 0.0131(9) Uani 1 1 d .
O11 O 0.67523(13) 0.6536(2) -0.1814(3) 0.0173(10) Uani 1 1 d .
O12 O 0.69419(12) 0.61321(19) -0.0461(3) 0.0148(10) Uani 1 1 d .
C19 C 0.68595(18) 0.5154(3) -0.1516(5) 0.0173(14) Uani 1 1 d .
C20 C 0.66762(19) 0.4707(3) -0.1698(5) 0.0218(16) Uani 1 1 d .
C21 C 0.6850(2) 0.4244(3) -0.1484(5) 0.0210(15) Uani 1 1 d .
C22 C 0.7197(2) 0.4233(3) -0.1088(5) 0.0205(15) Uani 1 1 d .
C23 C 0.73759(18) 0.4692(3) -0.0871(4) 0.0155(14) Uani 1 1 d .
C24 C 0.72047(18) 0.5146(3) -0.1081(4) 0.0166(14) Uani 1 1 d .
C25 C 0.74006(18) 0.6359(3) -0.2356(4) 0.0176(14) Uani 1 1 d .
C26 C 0.7533(2) 0.6423(3) -0.3036(4) 0.0220(16) Uani 1 1 d .
C27 C 0.7783(2) 0.6786(3) -0.3009(4) 0.0213(16) Uani 1 1 d .
C28 C 0.79045(19) 0.7080(3) -0.2301(5) 0.0192(15) Uani 1 1 d .
C29 C 0.77689(18) 0.7017(3) -0.1612(4) 0.0170(14) Uani 1 1 d .
C30 C 0.75184(18) 0.6650(3) -0.1655(4) 0.0145(13) Uani 1 1 d .
C31 C 0.65848(17) 0.6718(3) -0.1270(4) 0.0126(13) Uani 1 1 d .
C32 C 0.63418(17) 0.7101(3) -0.1422(4) 0.0151(13) Uani 1 1 d .
C33 C 0.61929(19) 0.7232(3) -0.0776(5) 0.0193(15) Uani 1 1 d .
C34 C 0.62902(18) 0.6986(3) -0.0021(5) 0.0171(14) Uani 1 1 d .
C35 C 0.65277(18) 0.6594(3) 0.0116(4) 0.0172(14) Uani 1 1 d .
C36 C 0.66876(17) 0.6478(3) -0.0511(4) 0.0131(13) Uani 1 1 d .
Cl49 Cl 0.18423(4) 0.51762(7) 1.31042(11) 0.0221(4) Uani 1 1 d .
Cl50 Cl 0.15299(5) 0.62320(7) 1.24111(12) 0.0232(4) Uani 1 1 d .
Cl51 Cl 0.08661(6) 0.62660(7) 1.09704(12) 0.0276(4) Uani 1 1 d .
Cl52 Cl 0.04941(5) 0.52411(8) 1.02793(12) 0.0289(4) Uani 1 1 d .
Cl53 Cl 0.18384(5) 0.25097(7) 1.30307(11) 0.0198(3) Uani 1 1 d .
Cl54 Cl 0.22656(5) 0.20837(7) 1.18387(12) 0.0220(4) Uani 1 1 d .
Cl55 Cl 0.21886(5) 0.25919(7) 1.01163(11) 0.0208(4) Uani 1 1 d .
Cl56 Cl 0.16868(5) 0.35273(7) 0.95946(11) 0.0207(4) Uani 1 1 d .
Cl57 Cl 0.05542(5) 0.36842(8) 1.38969(11) 0.0258(4) Uani 1 1 d .
Cl58 Cl 0.00185(5) 0.27856(9) 1.34677(13) 0.0295(4) Uani 1 1 d .
Cl59 Cl -0.01200(5) 0.22633(8) 1.17461(14) 0.0313(5) Uani 1 1 d .
Cl60 Cl 0.02775(5) 0.26281(7) 1.04594(12) 0.0209(4) Uani 1 1 d .
P5 P 0.11197(5) 0.38422(7) 1.17231(11) 0.0133(3) Uani 1 1 d .
O25 O 0.14019(12) 0.42878(19) 1.2256(3) 0.0161(10) Uani 1 1 d .
O26 O 0.08684(12) 0.43177(19) 1.1171(3) 0.0149(10) Uani 1 1 d .
O27 O 0.13776(13) 0.33851(19) 1.2272(3) 0.0149(10) Uani 1 1 d .
O28 O 0.13216(12) 0.38015(18) 1.0942(3) 0.0129(9) Uani 1 1 d .
O29 O 0.09156(13) 0.38599(19) 1.2507(3) 0.0167(10) Uani 1 1 d .
O30 O 0.08241(12) 0.34194(19) 1.1192(3) 0.0137(10) Uani 1 1 d .
C73 C 0.13028(17) 0.4766(3) 1.2010(4) 0.0126(13) Uani 1 1 d .
C74 C 0.14728(17) 0.5208(3) 1.2331(4) 0.0135(13) Uani 1 1 d .
C75 C 0.13292(19) 0.5674(3) 1.2008(4) 0.0165(14) Uani 1 1 d .
C76 C 0.1034(2) 0.5688(3) 1.1374(4) 0.0173(14) Uani 1 1 d .
C77 C 0.08618(18) 0.5238(3) 1.1058(4) 0.0164(14) Uani 1 1 d .
C78 C 0.10011(18) 0.4782(3) 1.1385(4) 0.0143(13) Uani 1 1 d .
C79 C 0.15840(18) 0.3178(3) 1.1833(4) 0.0153(14) Uani 1 1 d .
C80 C 0.18047(18) 0.2781(3) 1.2080(4) 0.0155(14) Uani 1 1 d .
C81 C 0.19950(17) 0.2594(3) 1.1551(4) 0.0147(13) Uani 1 1 d .
C82 C 0.19633(17) 0.2824(3) 1.0780(4) 0.0146(13) Uani 1 1 d .
C83 C 0.17360(17) 0.3241(3) 1.0540(4) 0.0121(12) Uani 1 1 d .
C84 C 0.15521(18) 0.3410(3) 1.1073(4) 0.0146(13) Uani 1 1 d .
C85 C 0.06683(18) 0.3508(3) 1.2412(4) 0.0158(14) Uani 1 1 d .
C86 C 0.04843(18) 0.3376(3) 1.2966(4) 0.0183(15) Uani 1 1 d .
C87 C 0.02406(18) 0.2980(3) 1.2761(5) 0.0201(15) Uani 1 1 d .
C88 C 0.01772(18) 0.2744(3) 1.2006(5) 0.0189(15) Uani 1 1 d .
C89 C 0.03593(17) 0.2887(3) 1.1425(4) 0.0137(13) Uani 1 1 d .
C90 C 0.06125(17) 0.3256(3) 1.1653(4) 0.0143(13) Uani 1 1 d .
O36 O 0.51699(17) 0.4632(3) 0.2951(4) 0.0362(15) Uani 1 1 d .
N5 N 0.56275(19) 0.4184(3) 0.2810(4) 0.0317(17) Uani 1 1 d .
C103 C 0.5326(2) 0.4390(3) 0.2508(5) 0.0261(17) Uani 1 1 d .
H103 H 0.5222 0.4355 0.1937 0.031 Uiso 1 1 calc R
C104 C 0.5798(4) 0.3901(7) 0.2278(8) 0.086(6) Uani 1 1 d .
H10A H 0.5809 0.3540 0.2429 0.129 Uiso 1 1 calc GR
H10B H 0.6031 0.4033 0.2344 0.129 Uiso 1 1 calc GR
H10C H 0.5669 0.3939 0.1703 0.129 Uiso 1 1 calc GR
C105 C 0.5804(2) 0.4209(5) 0.3679(5) 0.041(2) Uani 1 1 d .
H10D H 0.5682 0.4442 0.3962 0.061 Uiso 1 1 calc GR
H10E H 0.6039 0.4333 0.3737 0.061 Uiso 1 1 calc GR
H10F H 0.5812 0.3870 0.3924 0.061 Uiso 1 1 calc GR
O35 O 0.46710(16) 0.5025(2) 0.2040(4) 0.0351(15) Uani 1 1 d .
N6 N 0.43861(16) 0.5772(2) 0.1806(4) 0.0204(13) Uani 1 1 d .
C106 C 0.46024(19) 0.5455(3) 0.2280(5) 0.0236(16) Uani 1 1 d .
H106 H 0.4711 0.5557 0.2827 0.028 Uiso 1 1 calc R
C107 C 0.4216(2) 0.5651(3) 0.0960(5) 0.0272(17) Uani 1 1 d .
H10G H 0.4299 0.5322 0.0812 0.041 Uiso 1 1 calc GR
H10H H 0.4266 0.5916 0.0596 0.041 Uiso 1 1 calc GR
H10I H 0.3968 0.5632 0.0898 0.041 Uiso 1 1 calc GR
C108 C 0.4318(2) 0.6274(3) 0.2101(5) 0.0301(19) Uani 1 1 d .
H10J H 0.4074 0.6305 0.2081 0.045 Uiso 1 1 calc GR
H10K H 0.4383 0.6536 0.1752 0.045 Uiso 1 1 calc GR
H10L H 0.4453 0.6319 0.2670 0.045 Uiso 1 1 calc GR
O34 O 0.66623(17) 0.4940(3) 0.0912(4) 0.0384(16) Uani 1 1 d .
N4 N 0.63835(17) 0.4195(3) 0.0673(4) 0.0227(14) Uani 1 1 d .
C100 C 0.6610(2) 0.4493(3) 0.1135(5) 0.0265(17) Uani 1 1 d .
H100 H 0.6740 0.4372 0.1654 0.032 Uiso 1 1 calc R
C101 C 0.6332(2) 0.3679(3) 0.0950(6) 0.0302(19) Uani 1 1 d .
H10M H 0.6406 0.3431 0.0592 0.045 Uiso 1 1 calc GR
H10N H 0.6089 0.3627 0.0926 0.045 Uiso 1 1 calc GR
H10O H 0.6468 0.3633 0.1518 0.045 Uiso 1 1 calc GR
C102 C 0.6184(2) 0.4336(3) -0.0152(5) 0.0280(18) Uani 1 1 d .
H10P H 0.5939 0.4332 -0.0166 0.042 Uiso 1 1 calc GR
H10Q H 0.6228 0.4092 -0.0554 0.042 Uiso 1 1 calc GR
H10R H 0.6250 0.4677 -0.0287 0.042 Uiso 1 1 calc GR
O38 O 0.32064(15) 0.4730(2) 0.9092(4) 0.0320(14) Uani 1 1 d .
N7 N 0.36583(19) 0.4266(3) 0.8955(4) 0.0337(18) Uani 1 1 d .
C109 C 0.3360(2) 0.4484(3) 0.8657(5) 0.0249(17) Uani 1 1 d .
H109 H 0.3256 0.4453 0.8084 0.030 Uiso 1 1 calc R
C110 C 0.3827(3) 0.3999(5) 0.8407(6) 0.057(4) Uani 1 1 d .
H11A H 0.3818 0.3632 0.8501 0.086 Uiso 1 1 calc GR
H11B H 0.4067 0.4108 0.8517 0.086 Uiso 1 1 calc GR
H11C H 0.3710 0.4076 0.7834 0.086 Uiso 1 1 calc GR
C111 C 0.3834(2) 0.4288(4) 0.9826(5) 0.031(2) Uani 1 1 d .
H11D H 0.3707 0.4513 1.0112 0.047 Uiso 1 1 calc GR
H11E H 0.4066 0.4421 0.9889 0.047 Uiso 1 1 calc GR
H11F H 0.3846 0.3946 1.0063 0.047 Uiso 1 1 calc GR
O33 O 0.71732(16) 0.5318(2) 0.1794(4) 0.0337(15) Uani 1 1 d .
N3 N 0.76271(17) 0.5770(3) 0.1624(4) 0.0241(14) Uani 1 1 d .
C97 C 0.7338(2) 0.5539(3) 0.1342(5) 0.0254(17) Uani 1 1 d .
H97 H 0.7244 0.5536 0.0763 0.030 Uiso 1 1 calc R
C98 C 0.7800(2) 0.6036(4) 0.1085(5) 0.033(2) Uani 1 1 d .
H98A H 0.7667 0.5999 0.0512 0.049 Uiso 1 1 calc GR
H98B H 0.8029 0.5890 0.1145 0.049 Uiso 1 1 calc GR
H98C H 0.7821 0.6397 0.1233 0.049 Uiso 1 1 calc GR
C99 C 0.7788(2) 0.5777(4) 0.2500(5) 0.034(2) Uani 1 1 d .
H99A H 0.7766 0.6117 0.2719 0.051 Uiso 1 1 calc GR
H99B H 0.8031 0.5691 0.2592 0.051 Uiso 1 1 calc GR
H99C H 0.7676 0.5528 0.2780 0.051 Uiso 1 1 calc GR
O37 O 0.27232(15) 0.5136(2) 0.8171(4) 0.0303(14) Uani 1 1 d .
N8 N 0.23923(16) 0.5840(2) 0.8069(4) 0.0188(13) Uani 1 1 d .
C112 C 0.26050(19) 0.5513(3) 0.8491(5) 0.0223(16) Uani 1 1 d .
H112 H 0.2677 0.5556 0.9071 0.027 Uiso 1 1 calc R
C113 C 0.2276(2) 0.5813(3) 0.7166(5) 0.0255(17) Uani 1 1 d .
H11G H 0.2419 0.5572 0.6958 0.038 Uiso 1 1 calc GR
H11H H 0.2293 0.6150 0.6931 0.038 Uiso 1 1 calc GR
H11I H 0.2037 0.5699 0.7008 0.038 Uiso 1 1 calc GR
C114 C 0.2254(2) 0.6254(3) 0.8480(5) 0.0265(17) Uani 1 1 d .
H11J H 0.2332 0.6582 0.8318 0.040 Uiso 1 1 calc GR
H11K H 0.2334 0.6213 0.9079 0.040 Uiso 1 1 calc GR
H11L H 0.2003 0.6243 0.8319 0.040 Uiso 1 1 calc GR
O31 O 0.90092(15) 0.5607(2) 0.5623(3) 0.0249(12) Uani 1 1 d .
N1 N 0.94341(16) 0.6129(2) 0.5499(4) 0.0185(13) Uani 1 1 d .
C94 C 0.92089(19) 0.5781(3) 0.5220(4) 0.0176(14) Uani 1 1 d .
H94 H 0.9193 0.5650 0.4684 0.021 Uiso 1 1 calc R
C95 C 0.9670(2) 0.6301(4) 0.5015(5) 0.0277(18) Uani 1 1 d .
H95A H 0.9639 0.6667 0.4911 0.042 Uiso 1 1 calc GR
H95B H 0.9621 0.6118 0.4490 0.042 Uiso 1 1 calc GR
H95C H 0.9906 0.6234 0.5322 0.042 Uiso 1 1 calc GR
C96 C 0.9467(2) 0.6363(3) 0.6302(5) 0.0276(18) Uani 1 1 d .
H96A H 0.9398 0.6720 0.6229 0.041 Uiso 1 1 calc GR
H96B H 0.9706 0.6341 0.6622 0.041 Uiso 1 1 calc GR
H96C H 0.9320 0.6184 0.6594 0.041 Uiso 1 1 calc GR
O39 O 0.10991(14) 0.4407(2) 0.8817(3) 0.0260(12) Uani 1 1 d .
N9 N 0.06240(16) 0.3922(2) 0.8716(4) 0.0192(13) Uani 1 1 d .
C115 C 0.0873(2) 0.4214(3) 0.9132(4) 0.0198(15) Uani 1 1 d .
H115 H 0.0883 0.4284 0.9693 0.024 Uiso 1 1 calc R
C116 C 0.0595(2) 0.3790(3) 0.7861(5) 0.0303(19) Uani 1 1 d .
H11M H 0.0384 0.3938 0.7516 0.045 Uiso 1 1 calc GR
H11N H 0.0587 0.3419 0.7800 0.045 Uiso 1 1 calc GR
H11O H 0.0793 0.3924 0.7689 0.045 Uiso 1 1 calc GR
C117 C 0.0361(2) 0.3755(4) 0.9099(6) 0.0307(19) Uani 1 1 d .
H11P H 0.0429 0.3833 0.9688 0.046 Uiso 1 1 calc GR
H11Q H 0.0328 0.3387 0.9022 0.046 Uiso 1 1 calc GR
H11R H 0.0146 0.3931 0.8845 0.046 Uiso 1 1 calc GR
O40 O 0.14618(15) 0.4998(2) 0.9741(4) 0.0280(13) Uani 1 1 d .
N10 N 0.15801(17) 0.5833(3) 0.9859(4) 0.0252(15) Uani 1 1 d .
C0AA C 0.1849(2) 0.5778(4) 1.0617(5) 0.0299(19) Uani 1 1 d .
H0AA H 0.1826 0.5447 1.0867 0.045 Uiso 1 1 calc GR
H0AB H 0.1827 0.6050 1.1001 0.045 Uiso 1 1 calc GR
H0AC H 0.2073 0.5800 1.0493 0.045 Uiso 1 1 calc GR
C06A C 0.1415(2) 0.5445(3) 0.9476(5) 0.0245(16) Uani 1 1 d .
H06A H 0.1250 0.5502 0.8970 0.029 Uiso 1 1 calc R
C06H C 0.1509(2) 0.6347(4) 0.9530(6) 0.035(2) Uani 1 1 d .
H06B H 0.1405 0.6547 0.9898 0.053 Uiso 1 1 calc GR
H06C H 0.1351 0.6331 0.8982 0.053 Uiso 1 1 calc GR
H06D H 0.1723 0.6509 0.9491 0.053 Uiso 1 1 calc GR
O32 O 0.86147(14) 0.5038(2) 0.4732(4) 0.0280(13) Uani 1 1 d .
N2 N 0.83863(17) 0.4252(2) 0.4533(4) 0.0202(13) Uani 1 1 d .
C91 C 0.85790(19) 0.4596(3) 0.4991(5) 0.0229(16) Uani 1 1 d .
H91 H 0.8696 0.4510 0.5538 0.028 Uiso 1 1 calc R
C92 C 0.8348(2) 0.3740(3) 0.4832(5) 0.0304(19) Uani 1 1 d .
H92A H 0.8106 0.3676 0.4807 0.046 Uiso 1 1 calc GR
H92B H 0.8484 0.3709 0.5403 0.046 Uiso 1 1 calc GR
H92C H 0.8429 0.3492 0.4488 0.046 Uiso 1 1 calc GR
C93 C 0.81947(19) 0.4360(3) 0.3689(4) 0.0207(15) Uani 1 1 d .
H93A H 0.8242 0.4709 0.3545 0.031 Uiso 1 1 calc GR
H93B H 0.7949 0.4322 0.3645 0.031 Uiso 1 1 calc GR
H93C H 0.8264 0.4122 0.3312 0.031 Uiso 1 1 calc GR
Cl61 Cl -0.01809(7) 0.50212(11) 0.66749(18) 0.0516(7) Uani 1 1 d .
Cl62 Cl 0.04918(6) 0.50687(9) 0.78379(15) 0.0371(5) Uani 1 1 d .
C118 C 0.0156(3) 0.5426(4) 0.7213(6) 0.039(2) Uani 1 1 d .
H11S H 0.0245 0.5627 0.6812 0.046 Uiso 1 1 calc R
H11T H 0.0065 0.5667 0.7561 0.046 Uiso 1 1 calc R

loop_
_atom_site_aniso_label
_atom_site_aniso_U_11
_atom_site_aniso_U_22
_atom_site_aniso_U_33
_atom_site_aniso_U_23
_atom_site_aniso_U_13
_atom_site_aniso_U_12
Cl1 0.0200(9) 0.0280(10) 0.0274(10) -0.0050(8) 0.0012(7) -0.0058(7)
Cl2 0.0361(11) 0.0179(9) 0.0361(11) -0.0074(8) 0.0115(9) -0.0069(8)
Cl3 0.0392(11) 0.0171(9) 0.0176(8) 0.0027(7) 0.0031(7) 0.0103(8)
Cl4 0.0209(9) 0.0248(10) 0.0210(9) 0.0013(7) -0.0050(7) 0.0065(7)
Cl5 0.0324(10) 0.0357(11) 0.0181(9) -0.0027(8) 0.0122(8) 0.0019(8)
Cl6 0.0274(10) 0.0483(13) 0.0305(10) 0.0085(10) 0.0166(8) -0.0007(9)
Cl7 0.0204(9) 0.0284(11) 0.0430(12) 0.0091(9) 0.0078(8) -0.0049(8)
Cl8 0.0244(9) 0.0195(9) 0.0260(9) 0.0012(7) -0.0008(7) -0.0034(7)
Cl9 0.0249(9) 0.0222(9) 0.0136(8) 0.0054(7) 0.0043(6) 0.0051(7)
Cl10 0.0231(9) 0.0142(8) 0.0232(9) 0.0008(7) 0.0063(7) 0.0027(7)
Cl11 0.0247(9) 0.0208(9) 0.0196(8) -0.0046(7) 0.0118(7) 0.0013(7)
Cl12 0.0276(9) 0.0221(9) 0.0124(8) 0.0018(7) 0.0088(6) 0.0020(7)
P1 0.0145(8) 0.0136(9) 0.0123(8) 0.0020(6) 0.0041(6) 0.0018(7)
O1 0.015(2) 0.016(3) 0.013(2) -0.0027(19) 0.0008(18) 0.0013(19)
O2 0.013(2) 0.013(2) 0.013(2) 0.0012(18) 0.0029(18) 0.0018(19)
O3 0.017(2) 0.022(3) 0.012(2) 0.002(2) 0.0079(19) 0.001(2)
O4 0.017(2) 0.018(3) 0.016(2) 0.002(2) 0.0040(19) -0.004(2)
O5 0.019(3) 0.019(3) 0.015(2) 0.005(2) 0.0052(19) 0.007(2)
O6 0.017(2) 0.016(3) 0.013(2) 0.0006(19) 0.0067(19) 0.0031(19)
C1 0.018(3) 0.016(3) 0.009(3) -0.001(2) 0.007(2) -0.002(3)
C2 0.019(4) 0.021(4) 0.014(3) -0.004(3) 0.003(3) -0.007(3)
C3 0.031(4) 0.010(3) 0.021(4) -0.003(3) 0.012(3) -0.008(3)
C4 0.030(4) 0.015(4) 0.012(3) 0.007(3) 0.007(3) 0.004(3)
C5 0.022(4) 0.015(3) 0.009(3) 0.002(2) 0.006(3) 0.003(3)
C6 0.018(3) 0.014(3) 0.011(3) -0.003(2) 0.007(3) -0.002(3)
C7 0.016(3) 0.020(4) 0.018(3) 0.003(3) 0.004(3) 0.007(3)
C8 0.019(4) 0.024(4) 0.013(3) 0.005(3) 0.002(3) 0.001(3)
C9 0.019(4) 0.031(4) 0.017(3) 0.012(3) 0.006(3) 0.006(3)
C10 0.016(4) 0.012(4) 0.035(4) 0.008(3) 0.005(3) -0.002(3)
C11 0.016(3) 0.018(4) 0.022(4) 0.004(3) -0.002(3) 0.000(3)
C12 0.013(3) 0.016(4) 0.017(3) 0.010(3) 0.001(3) 0.004(3)
C13 0.015(3) 0.019(4) 0.012(3) -0.003(3) 0.001(2) -0.001(3)
C14 0.010(3) 0.018(4) 0.013(3) 0.004(3) 0.004(2) -0.001(3)
C15 0.015(3) 0.019(4) 0.011(3) -0.001(3) 0.003(2) 0.003(3)
C16 0.019(3) 0.012(3) 0.016(3) -0.005(3) 0.011(3) -0.007(3)
C17 0.015(3) 0.016(3) 0.012(3) -0.001(3) 0.000(2) -0.005(3)
C18 0.013(3) 0.011(3) 0.015(3) 0.000(3) 0.003(2) -0.003(2)
Cl25 0.0253(9) 0.0341(11) 0.0157(8) -0.0033(7) 0.0079(7) 0.0015(8)
Cl26 0.0241(9) 0.0333(11) 0.0277(10) 0.0134(8) 0.0139(8) 0.0058(8)
Cl27 0.0249(10) 0.0215(10) 0.0486(13) 0.0069(9) 0.0124(9) -0.0056(8)
Cl28 0.0269(9) 0.0144(9) 0.0264(9) -0.0048(7) 0.0010(7) -0.0016(7)
Cl29 0.0183(8) 0.0224(9) 0.0265(9) 0.0045(7) -0.0023(7) 0.0017(7)
Cl30 0.0339(10) 0.0177(9) 0.0245(9) 0.0057(7) 0.0057(8) 0.0064(8)
Cl31 0.0348(11) 0.0176(9) 0.0324(11) -0.0031(8) 0.0013(8) -0.0070(8)
Cl32 0.0197(9) 0.0304(10) 0.0202(9) 0.0023(7) -0.0039(7) -0.0055(7)
Cl33 0.0313(10) 0.0227(9) 0.0138(8) 0.0029(7) 0.0067(7) -0.0004(7)
Cl34 0.0210(8) 0.0222(9) 0.0226(9) -0.0078(7) 0.0095(7) -0.0045(7)
Cl35 0.0280(10) 0.0270(10) 0.0274(10) 0.0000(8) 0.0060(8) 0.0107(8)
Cl36 0.0279(9) 0.0231(9) 0.0194(9) 0.0083(7) 0.0059(7) 0.0059(7)
P3 0.0189(9) 0.0153(9) 0.0122(8) 0.0012(7) 0.0033(7) -0.0002(7)
O13 0.016(2) 0.015(3) 0.014(2) -0.0047(19) 0.0053(18) -0.0032(19)
O14 0.027(3) 0.020(3) 0.015(2) 0.002(2) 0.009(2) -0.004(2)
O15 0.022(3) 0.016(3) 0.017(3) 0.000(2) 0.002(2) 0.001(2)
O16 0.017(2) 0.016(3) 0.018(2) 0.002(2) 0.0012(19) 0.001(2)
O17 0.021(3) 0.017(3) 0.012(2) 0.0070(19) 0.0035(19) 0.006(2)
O18 0.025(3) 0.018(3) 0.014(2) 0.001(2) 0.008(2) 0.001(2)
C37 0.008(3) 0.021(4) 0.019(3) -0.001(3) 0.003(3) -0.002(3)
C38 0.017(3) 0.021(4) 0.018(3) 0.005(3) 0.006(3) 0.009(3)
C39 0.012(3) 0.023(4) 0.023(4) 0.011(3) 0.007(3) 0.006(3)
C40 0.011(3) 0.022(4) 0.036(4) 0.013(3) 0.006(3) 0.002(3)
C41 0.016(3) 0.011(3) 0.029(4) 0.000(3) -0.001(3) 0.002(3)
C42 0.014(3) 0.016(4) 0.016(3) 0.004(3) 0.003(3) 0.003(3)
C43 0.020(3) 0.017(4) 0.010(3) 0.000(3) 0.007(3) 0.001(3)
C44 0.022(4) 0.016(4) 0.012(3) 0.003(3) 0.003(3) 0.007(3)
C45 0.022(4) 0.017(4) 0.014(3) 0.005(3) 0.005(3) 0.004(3)
C46 0.030(4) 0.015(4) 0.015(3) 0.002(3) 0.006(3) 0.000(3)
C47 0.014(3) 0.022(4) 0.016(3) 0.004(3) 0.000(3) 0.002(3)
C48 0.017(3) 0.020(4) 0.013(3) 0.006(3) 0.002(3) 0.004(3)
C49 0.018(3) 0.015(3) 0.012(3) -0.001(3) 0.003(3) -0.001(3)
C50 0.019(3) 0.017(4) 0.015(3) -0.002(3) 0.006(3) -0.004(3)
C51 0.017(3) 0.009(3) 0.022(4) -0.003(3) 0.007(3) -0.004(3)
C52 0.016(3) 0.015(3) 0.019(3) 0.001(3) 0.001(3) 0.000(3)
C53 0.021(4) 0.018(4) 0.015(3) 0.001(3) 0.000(3) -0.001(3)
C54 0.021(4) 0.015(4) 0.019(4) -0.003(3) 0.002(3) -0.003(3)
Cl37 0.0154(8) 0.0248(10) 0.0213(9) 0.0052(7) -0.0042(6) 0.0028(7)
Cl38 0.0240(9) 0.0162(9) 0.0226(9) 0.0074(7) 0.0050(7) 0.0057(7)
Cl39 0.0264(9) 0.0146(8) 0.0175(8) 0.0001(6) 0.0035(7) -0.0020(7)
Cl40 0.0146(8) 0.0197(9) 0.0190(8) 0.0021(7) -0.0035(6) -0.0010(6)
Cl41 0.0234(9) 0.0200(9) 0.0159(8) -0.0048(7) 0.0080(6) 0.0001(7)
Cl42 0.0230(9) 0.0271(10) 0.0194(8) 0.0008(7) 0.0119(7) -0.0005(7)
Cl43 0.0203(9) 0.0215(9) 0.0268(9) 0.0025(7) 0.0082(7) -0.0059(7)
Cl44 0.0198(8) 0.0175(9) 0.0173(8) -0.0008(6) 0.0028(6) -0.0027(7)
Cl45 0.0343(10) 0.0269(10) 0.0116(8) 0.0044(7) 0.0077(7) -0.0018(8)
Cl46 0.0229(9) 0.0297(10) 0.0172(8) -0.0092(7) 0.0102(7) -0.0084(7)
Cl47 0.0254(10) 0.0324(11) 0.0255(10) -0.0021(8) 0.0076(8) 0.0081(8)
Cl48 0.0221(8) 0.0206(9) 0.0155(8) 0.0046(7) 0.0026(6) 0.0028(7)
P4 0.0146(8) 0.0146(9) 0.0098(8) 0.0018(6) 0.0021(6) -0.0007(6)
O19 0.014(2) 0.014(2) 0.014(2) -0.0001(19) -0.0003(18) -0.0006(19)
O20 0.012(2) 0.015(2) 0.013(2) 0.0021(18) 0.0003(18) 0.0002(18)
O21 0.016(2) 0.015(3) 0.013(2) -0.0017(19) 0.0037(18) -0.0024(19)
O22 0.020(2) 0.013(2) 0.015(2) -0.0018(19) 0.0058(19) -0.004(2)
O23 0.020(2) 0.017(3) 0.009(2) 0.0031(19) 0.0068(18) 0.001(2)
O24 0.017(2) 0.018(3) 0.008(2) 0.0028(18) 0.0049(18) 0.0020(19)
C55 0.017(3) 0.016(4) 0.012(3) 0.001(3) 0.003(3) -0.001(3)
C56 0.011(3) 0.019(4) 0.007(3) 0.003(2) 0.001(2) -0.002(3)
C57 0.017(3) 0.016(3) 0.015(3) 0.005(3) 0.008(3) 0.006(3)
C58 0.025(4) 0.009(3) 0.008(3) 0.004(2) 0.001(3) 0.003(3)
C59 0.010(3) 0.012(3) 0.013(3) 0.002(2) 0.002(2) 0.001(2)
C60 0.013(3) 0.014(3) 0.009(3) -0.001(2) 0.001(2) 0.000(2)
C61 0.010(3) 0.015(3) 0.014(3) 0.001(3) -0.001(2) 0.002(2)
C62 0.013(3) 0.015(3) 0.016(3) -0.004(3) 0.002(2) 0.002(3)
C63 0.013(3) 0.024(4) 0.016(3) 0.003(3) 0.004(3) 0.004(3)
C64 0.011(3) 0.018(4) 0.016(3) 0.001(3) 0.004(2) 0.001(3)
C65 0.014(3) 0.015(3) 0.017(3) 0.002(3) 0.001(3) 0.001(3)
C66 0.016(3) 0.014(3) 0.011(3) 0.004(3) 0.004(2) 0.002(3)
C67 0.019(3) 0.010(3) 0.012(3) -0.001(2) 0.003(3) -0.004(3)
C68 0.023(4) 0.015(4) 0.011(3) -0.001(3) 0.003(3) -0.008(3)
C69 0.017(3) 0.023(4) 0.015(3) -0.003(3) 0.008(3) -0.007(3)
C70 0.019(3) 0.015(4) 0.017(3) -0.005(3) 0.004(3) -0.006(3)
C71 0.013(3) 0.016(3) 0.014(3) 0.001(3) 0.002(2) 0.000(3)
C72 0.020(3) 0.012(3) 0.013(3) -0.002(3) 0.007(3) -0.004(3)
Cl13 0.0199(9) 0.0315(11) 0.0254(9) -0.0023(8) -0.0021(7) -0.0048(8)
Cl14 0.0329(11) 0.0212(10) 0.0421(12) -0.0127(9) 0.0064(9) -0.0079(8)
Cl15 0.0352(11) 0.0172(9) 0.0266(10) -0.0018(7) 0.0120(8) 0.0027(8)
Cl16 0.0182(8) 0.0208(9) 0.0279(9) 0.0019(7) 0.0031(7) 0.0020(7)
Cl17 0.0308(10) 0.0466(13) 0.0170(9) -0.0099(8) 0.0088(8) -0.0020(9)
Cl18 0.0269(10) 0.0476(13) 0.0172(9) 0.0096(8) 0.0119(7) 0.0076(9)
Cl19 0.0250(9) 0.0293(10) 0.0318(10) 0.0090(8) 0.0151(8) 0.0020(8)
Cl20 0.0200(8) 0.0226(9) 0.0198(8) -0.0023(7) 0.0053(7) -0.0002(7)
Cl21 0.0228(9) 0.0283(10) 0.0217(9) 0.0132(7) 0.0044(7) 0.0040(7)
Cl22 0.0261(10) 0.0292(11) 0.0406(12) 0.0020(9) 0.0130(9) 0.0133(8)
Cl23 0.0239(9) 0.0275(10) 0.0257(9) -0.0088(8) 0.0146(7) -0.0031(7)
Cl24 0.0239(9) 0.0280(10) 0.0144(8) 0.0050(7) 0.0066(7) -0.0041(7)
P2 0.0142(8) 0.0171(9) 0.0123(8) -0.0027(7) 0.0031(6) 0.0015(7)
O7 0.015(2) 0.016(3) 0.020(3) -0.004(2) 0.001(2) -0.001(2)
O8 0.011(2) 0.014(2) 0.020(2) -0.003(2) 0.0013(19) 0.0004(19)
O9 0.019(3) 0.024(3) 0.017(3) -0.005(2) 0.008(2) 0.000(2)
O10 0.018(2) 0.012(2) 0.010(2) -0.0013(18) 0.0049(18) -0.0023(19)
O11 0.017(2) 0.023(3) 0.013(2) 0.002(2) 0.0067(19) 0.006(2)
O12 0.017(2) 0.015(2) 0.012(2) 0.0009(18) 0.0035(18) 0.0040(19)
C19 0.014(3) 0.018(4) 0.019(3) 0.002(3) 0.005(3) 0.003(3)
C20 0.016(3) 0.029(4) 0.019(4) -0.001(3) 0.001(3) -0.003(3)
C21 0.026(4) 0.017(4) 0.021(4) -0.009(3) 0.009(3) -0.006(3)
C22 0.023(4) 0.015(4) 0.026(4) -0.005(3) 0.010(3) 0.002(3)
C23 0.015(3) 0.015(3) 0.017(3) -0.004(3) 0.004(3) -0.002(3)
C24 0.014(3) 0.020(4) 0.017(3) -0.007(3) 0.005(3) -0.003(3)
C25 0.019(3) 0.023(4) 0.011(3) 0.002(3) 0.004(3) 0.009(3)
C26 0.022(4) 0.036(5) 0.010(3) -0.001(3) 0.005(3) 0.011(3)
C27 0.024(4) 0.030(4) 0.012(3) 0.009(3) 0.009(3) 0.012(3)
C28 0.019(4) 0.024(4) 0.018(4) 0.008(3) 0.012(3) 0.006(3)
C29 0.019(3) 0.025(4) 0.009(3) 0.005(3) 0.007(3) 0.006(3)
C30 0.015(3) 0.018(4) 0.010(3) 0.002(3) 0.004(2) 0.007(3)
C31 0.011(3) 0.013(3) 0.015(3) 0.001(3) 0.005(2) -0.003(2)
C32 0.011(3) 0.013(3) 0.023(4) -0.001(3) 0.005(3) 0.000(2)
C33 0.015(3) 0.022(4) 0.021(4) -0.003(3) 0.005(3) 0.000(3)
C34 0.014(3) 0.017(4) 0.024(4) -0.007(3) 0.013(3) -0.003(3)
C35 0.015(3) 0.025(4) 0.013(3) 0.002(3) 0.005(3) -0.008(3)
C36 0.013(3) 0.012(3) 0.013(3) -0.002(2) 0.001(2) 0.002(2)
Cl49 0.0155(8) 0.0245(10) 0.0220(9) -0.0065(7) -0.0033(6) -0.0017(7)
Cl50 0.0318(10) 0.0144(9) 0.0231(9) -0.0042(7) 0.0062(7) -0.0060(7)
Cl51 0.0427(12) 0.0160(9) 0.0193(9) 0.0027(7) -0.0012(8) 0.0049(8)
Cl52 0.0269(10) 0.0247(10) 0.0250(9) -0.0003(8) -0.0122(7) 0.0048(8)
Cl53 0.0240(9) 0.0174(9) 0.0164(8) 0.0036(6) 0.0023(6) -0.0004(7)
Cl54 0.0173(8) 0.0167(9) 0.0300(9) -0.0020(7) 0.0022(7) 0.0044(7)
Cl55 0.0194(8) 0.0229(9) 0.0225(9) -0.0070(7) 0.0098(7) 0.0005(7)
Cl56 0.0224(9) 0.0263(10) 0.0147(8) 0.0023(7) 0.0071(6) 0.0008(7)
Cl57 0.0280(10) 0.0368(11) 0.0149(8) -0.0012(8) 0.0097(7) 0.0054(8)
Cl58 0.0230(9) 0.0366(11) 0.0332(11) 0.0179(9) 0.0152(8) 0.0077(8)
Cl59 0.0225(9) 0.0272(11) 0.0429(12) 0.0080(9) 0.0056(8) -0.0094(8)
Cl60 0.0199(8) 0.0146(8) 0.0265(9) -0.0056(7) 0.0025(7) -0.0007(6)
P5 0.0143(8) 0.0127(8) 0.0118(8) -0.0011(6) 0.0012(6) -0.0006(6)
O25 0.016(2) 0.014(2) 0.016(2) -0.0013(19) -0.0004(19) 0.0000(19)
O26 0.013(2) 0.013(2) 0.016(2) -0.0013(19) 0.0000(18) 0.0028(18)
O27 0.020(2) 0.014(2) 0.011(2) 0.0021(18) 0.0048(19) 0.0020(19)
O28 0.013(2) 0.014(2) 0.012(2) -0.0007(18) 0.0036(17) 0.0035(18)
O29 0.019(2) 0.017(3) 0.015(2) -0.006(2) 0.0053(19) -0.005(2)
O30 0.014(2) 0.015(2) 0.014(2) -0.0026(19) 0.0068(18) -0.0025(19)
C73 0.014(3) 0.010(3) 0.015(3) -0.001(2) 0.007(2) 0.001(2)
C74 0.015(3) 0.015(3) 0.010(3) -0.003(2) 0.003(2) -0.001(3)
C75 0.020(3) 0.016(4) 0.015(3) -0.004(3) 0.007(3) -0.003(3)
C76 0.026(4) 0.015(3) 0.013(3) 0.001(3) 0.009(3) 0.001(3)
C77 0.016(3) 0.018(4) 0.015(3) -0.001(3) 0.003(3) 0.002(3)
C78 0.014(3) 0.017(3) 0.013(3) -0.004(3) 0.006(2) 0.001(3)
C79 0.016(3) 0.016(3) 0.015(3) -0.006(3) 0.005(3) -0.008(3)
C80 0.018(3) 0.017(3) 0.011(3) 0.002(3) 0.002(3) -0.004(3)
C81 0.009(3) 0.015(3) 0.018(3) -0.003(3) 0.000(2) -0.001(2)
C82 0.013(3) 0.016(3) 0.015(3) -0.005(3) 0.005(2) -0.003(3)
C83 0.013(3) 0.013(3) 0.011(3) -0.002(2) 0.004(2) 0.001(2)
C84 0.016(3) 0.012(3) 0.016(3) 0.000(3) 0.006(3) -0.003(3)
C85 0.015(3) 0.022(4) 0.011(3) 0.004(3) 0.004(2) 0.003(3)
C86 0.017(3) 0.027(4) 0.010(3) 0.001(3) 0.002(3) 0.011(3)
C87 0.012(3) 0.021(4) 0.028(4) 0.006(3) 0.007(3) 0.005(3)
C88 0.012(3) 0.020(4) 0.024(4) 0.009(3) 0.003(3) 0.002(3)
C89 0.014(3) 0.010(3) 0.016(3) 0.001(3) 0.001(2) 0.003(2)
C90 0.014(3) 0.013(3) 0.017(3) 0.004(3) 0.008(3) 0.002(3)
O36 0.032(3) 0.039(4) 0.035(3) -0.001(3) 0.003(3) 0.013(3)
N5 0.027(4) 0.047(5) 0.019(3) -0.002(3) 0.003(3) 0.019(3)
C103 0.031(4) 0.025(4) 0.018(4) -0.003(3) -0.003(3) 0.004(3)
C104 0.071(9) 0.130(14) 0.044(7) -0.037(8) -0.009(6) 0.075(9)
C105 0.030(5) 0.069(7) 0.021(4) 0.007(4) 0.002(3) 0.019(5)
O35 0.033(3) 0.030(3) 0.037(4) -0.014(3) -0.002(3) 0.007(3)
N6 0.018(3) 0.017(3) 0.026(3) -0.004(3) 0.005(3) -0.002(2)
C106 0.017(4) 0.029(4) 0.022(4) -0.001(3) 0.000(3) -0.001(3)
C107 0.032(4) 0.028(4) 0.021(4) 0.000(3) 0.005(3) 0.005(4)
C108 0.038(5) 0.020(4) 0.030(4) 0.001(3) 0.003(4) 0.000(4)
O34 0.033(3) 0.034(4) 0.040(4) 0.006(3) -0.006(3) -0.014(3)
N4 0.020(3) 0.022(3) 0.025(3) 0.007(3) 0.004(3) 0.000(3)
C100 0.025(4) 0.026(4) 0.026(4) 0.003(3) 0.001(3) -0.003(3)
C101 0.041(5) 0.015(4) 0.031(4) 0.001(3) 0.004(4) -0.006(4)
C102 0.032(4) 0.028(5) 0.021(4) 0.000(3) 0.003(3) 0.000(4)
O38 0.026(3) 0.031(3) 0.035(3) -0.005(3) 0.000(3) 0.013(3)
N7 0.030(4) 0.050(5) 0.019(3) -0.006(3) 0.002(3) 0.019(4)
C109 0.017(4) 0.028(4) 0.027(4) 0.001(3) 0.000(3) 0.005(3)
C110 0.040(6) 0.097(10) 0.033(5) -0.009(6) 0.004(4) 0.042(6)
C111 0.022(4) 0.050(6) 0.019(4) 0.005(4) 0.000(3) 0.009(4)
O33 0.031(3) 0.033(4) 0.032(3) 0.004(3) -0.003(3) -0.011(3)
N3 0.022(3) 0.022(4) 0.024(3) -0.004(3) 0.000(3) -0.002(3)
C97 0.023(4) 0.022(4) 0.026(4) -0.001(3) -0.004(3) 0.000(3)
C98 0.025(4) 0.049(6) 0.024(4) -0.006(4) 0.005(3) -0.007(4)
C99 0.024(4) 0.053(6) 0.024(4) -0.008(4) 0.006(3) -0.015(4)
O37 0.025(3) 0.023(3) 0.037(3) -0.010(3) -0.003(3) 0.005(2)
N8 0.017(3) 0.020(3) 0.020(3) -0.005(3) 0.005(2) 0.002(2)
C112 0.016(3) 0.024(4) 0.024(4) -0.004(3) -0.002(3) -0.004(3)
C113 0.021(4) 0.036(5) 0.020(4) -0.005(3) 0.006(3) 0.005(3)
C114 0.030(4) 0.021(4) 0.029(4) -0.005(3) 0.007(3) 0.010(3)
O31 0.027(3) 0.026(3) 0.024(3) -0.005(2) 0.010(2) -0.009(2)
N1 0.018(3) 0.021(3) 0.017(3) -0.002(2) 0.005(2) -0.002(2)
C94 0.021(4) 0.015(3) 0.015(3) -0.004(3) 0.000(3) -0.001(3)
C95 0.022(4) 0.034(5) 0.030(4) 0.004(4) 0.011(3) -0.004(3)
C96 0.034(5) 0.024(4) 0.025(4) -0.010(3) 0.009(3) -0.009(3)
O39 0.022(3) 0.032(3) 0.025(3) 0.001(2) 0.008(2) -0.008(2)
N9 0.022(3) 0.021(3) 0.015(3) 0.001(2) 0.006(2) -0.003(3)
C115 0.025(4) 0.020(4) 0.013(3) -0.003(3) 0.002(3) 0.005(3)
C116 0.038(5) 0.031(5) 0.020(4) -0.005(3) 0.004(3) -0.015(4)
C117 0.023(4) 0.032(5) 0.040(5) 0.008(4) 0.013(4) -0.005(3)
O40 0.024(3) 0.029(3) 0.032(3) -0.007(3) 0.007(2) -0.006(2)
N10 0.018(3) 0.026(4) 0.033(4) -0.009(3) 0.009(3) 0.001(3)
C0AA 0.027(4) 0.032(5) 0.030(4) -0.010(4) 0.006(3) -0.006(4)
C06A 0.020(4) 0.020(4) 0.032(4) -0.007(3) 0.003(3) -0.001(3)
C06H 0.033(5) 0.035(5) 0.036(5) 0.000(4) 0.006(4) -0.009(4)
O32 0.022(3) 0.028(3) 0.032(3) -0.005(3) 0.001(2) -0.015(2)
N2 0.022(3) 0.017(3) 0.022(3) 0.001(2) 0.005(3) 0.002(2)
C91 0.017(4) 0.027(4) 0.024(4) -0.002(3) 0.004(3) 0.005(3)
C92 0.042(5) 0.020(4) 0.027(4) -0.003(3) 0.004(4) 0.003(4)
C93 0.018(3) 0.026(4) 0.018(3) 0.002(3) 0.005(3) -0.002(3)
Cl61 0.0504(16) 0.0430(15) 0.0527(16) -0.0038(12) -0.0035(12) -0.0085(12)
Cl62 0.0385(12) 0.0271(11) 0.0445(13) 0.0050(10) 0.0082(10) 0.0003(9)
C118 0.038(5) 0.032(5) 0.042(5) 0.002(4) 0.001(4) -0.008(4)

loop_
_atom_type_symbol
_atom_type_description
_atom_type_scat_dispersion_real
_atom_type_scat_dispersion_imag
_atom_type_scat_source
C C 0.0033 0.0016 'International Tables Vol C Tables 4.2.6.8 and 6.1.1.4'
H H 0.0000 0.0000 'International Tables Vol C Tables 4.2.6.8 and 6.1.1.4'
Cl Cl 0.1484 0.1585 'International Tables Vol C Tables 4.2.6.8 and 6.1.1.4'
N N 0.0061 0.0033 'International Tables Vol C Tables 4.2.6.8 and 6.1.1.4'
O O 0.0106 0.0060 'International Tables Vol C Tables 4.2.6.8 and 6.1.1.4'
P P 0.1023 0.0942 'International Tables Vol C Tables 4.2.6.8 and 6.1.1.4'

loop_
_geom_angle_atom_site_label_1
_geom_angle_atom_site_label_2
_geom_angle_atom_site_label_3
_geom_angle
O1 P1 O2 90.8(2)
O1 P1 O4 177.0(3)
O2 P1 O4 86.7(2)
O3 P1 O1 87.1(2)
O3 P1 O2 92.3(2)
O3 P1 O4 91.3(3)
O5 P1 O1 88.9(3)
O5 P1 O2 179.5(3)
O5 P1 O3 88.2(2)
O5 P1 O4 93.6(3)
O6 P1 O1 93.1(2)
O6 P1 O2 88.5(2)
O6 P1 O3 179.2(3)
O6 P1 O4 88.5(3)
O6 P1 O5 91.1(2)
C1 O1 P1 111.2(4)
C6 O2 P1 111.0(4)
C7 O3 P1 111.1(4)
C12 O4 P1 110.5(5)
C13 O5 P1 110.8(4)
C18 O6 P1 111.4(4)
O1 C1 C2 127.1(6)
O1 C1 C6 112.5(6)
C2 C1 C6 120.4(7)
C1 C2 Cl1 119.1(6)
C1 C2 C3 118.9(7)
C3 C2 Cl1 122.0(6)
C2 C3 Cl2 119.1(6)
C2 C3 C4 121.0(7)
C4 C3 Cl2 119.9(6)
C3 C4 Cl3 120.7(6)
C5 C4 Cl3 119.8(6)
C5 C4 C3 119.5(7)
C4 C5 Cl4 122.1(6)
C6 C5 Cl4 118.9(6)
C6 C5 C4 119.0(7)
O2 C6 C1 113.2(6)
O2 C6 C5 125.5(6)
C5 C6 C1 121.2(7)
O3 C7 C8 125.0(7)
O3 C7 C12 113.3(6)
C12 C7 C8 121.7(7)
C7 C8 Cl5 118.7(6)
C7 C8 C9 117.7(7)
C9 C8 Cl5 123.6(6)
C8 C9 Cl6 118.4(6)
C10 C9 Cl6 120.6(6)
C10 C9 C8 121.0(7)
C9 C10 Cl7 119.9(6)
C9 C10 C11 120.8(7)
C11 C10 Cl7 119.2(6)
C10 C11 Cl8 123.0(6)
C10 C11 C12 118.3(7)
C12 C11 Cl8 118.7(6)
O4 C12 C7 113.7(6)
O4 C12 C11 125.8(7)
C7 C12 C11 120.4(7)
O5 C13 C14 125.0(6)
O5 C13 C18 113.6(6)
C18 C13 C14 121.4(6)
C13 C14 Cl9 119.9(5)
C13 C14 C15 117.4(6)
C15 C14 Cl9 122.7(5)
C14 C15 Cl10 118.4(5)
C16 C15 Cl10 120.4(5)
C16 C15 C14 121.0(6)
C15 C16 Cl11 119.9(6)
C15 C16 C17 120.2(6)
C17 C16 Cl11 119.9(5)
C16 C17 Cl12 121.7(5)
C18 C17 Cl12 119.9(6)
C18 C17 C16 118.5(6)
O6 C18 C13 112.0(6)
O6 C18 C17 126.6(6)
C17 C18 C13 121.3(7)
O13 P3 O16 87.3(2)
O14 P3 O13 91.4(2)
O14 P3 O15 88.2(3)
O14 P3 O16 178.6(3)
O14 P3 O17 88.3(3)
O15 P3 O13 92.5(3)
O15 P3 O16 91.2(3)
O17 P3 O13 179.0(3)
O17 P3 O15 88.5(3)
O17 P3 O16 92.9(3)
O18 P3 O13 87.3(2)
O18 P3 O14 91.8(3)
O18 P3 O15 179.8(3)
O18 P3 O16 88.8(3)
O18 P3 O17 91.8(2)
C37 O13 P3 109.8(4)
C42 O14 P3 111.7(5)
C43 O15 P3 111.0(4)
C48 O16 P3 111.3(4)
C49 O17 P3 110.3(4)
C54 O18 P3 111.3(5)
O13 C37 C38 124.6(7)
O13 C37 C42 114.4(6)
C42 C37 C38 120.9(7)
C37 C38 Cl25 119.1(6)
C39 C38 Cl25 122.8(6)
C39 C38 C37 118.1(7)
C38 C39 Cl26 118.6(6)
C40 C39 Cl26 120.5(6)
C40 C39 C38 120.9(7)
C39 C40 Cl27 120.1(6)
C39 C40 C41 120.7(7)
C41 C40 Cl27 119.2(7)
C40 C41 Cl28 122.7(6)
C42 C41 Cl28 119.3(6)
C42 C41 C40 118.0(7)
O14 C42 C37 112.0(6)
O14 C42 C41 126.5(7)
C41 C42 C37 121.4(7)
O15 C43 C44 125.7(7)
O15 C43 C48 112.8(6)
C44 C43 C48 121.5(7)
C43 C44 Cl29 120.0(6)
C43 C44 C45 117.7(7)
C45 C44 Cl29 122.3(5)
C44 C45 Cl30 118.4(6)
C46 C45 Cl30 120.2(6)
C46 C45 C44 121.4(7)
C45 C46 Cl31 120.9(6)
C45 C46 C47 120.2(7)
C47 C46 Cl31 118.9(6)
C46 C47 Cl32 122.4(6)
C48 C47 Cl32 118.9(6)
C48 C47 C46 118.6(7)
O16 C48 C43 113.1(7)
O16 C48 C47 126.5(6)
C47 C48 C43 120.4(7)
O17 C49 C50 125.3(6)
O17 C49 C54 113.6(6)
C50 C49 C54 121.1(7)
C49 C50 Cl33 120.3(6)
C49 C50 C51 117.5(7)
C51 C50 Cl33 122.2(5)
C50 C51 Cl34 119.5(6)
C52 C51 Cl34 119.3(6)
C52 C51 C50 121.2(7)
C51 C52 Cl35 120.6(6)
C51 C52 C53 120.8(7)
C53 C52 Cl35 118.7(6)
C52 C53 Cl36 123.0(6)
C54 C53 Cl36 119.8(6)
C54 C53 C52 117.2(7)
O18 C54 C49 112.5(6)
O18 C54 C53 125.4(7)
C53 C54 C49 122.1(7)
O19 P4 O20 90.8(2)
O21 P4 O19 91.7(3)
O21 P4 O20 86.9(2)
O21 P4 O22 91.0(2)
O21 P4 O23 179.4(3)
O22 P4 O19 88.7(2)
O22 P4 O20 177.9(3)
O22 P4 O23 89.5(2)
O23 P4 O19 88.0(2)
O23 P4 O20 92.6(2)
O24 P4 O19 178.6(3)
O24 P4 O20 88.1(2)
O24 P4 O21 89.1(2)
O24 P4 O22 92.4(3)
O24 P4 O23 91.2(2)
C55 O19 P4 110.9(4)
C60 O20 P4 111.2(4)
C61 O21 P4 111.4(4)
C66 O22 P4 111.4(4)
C67 O23 P4 111.2(4)
C72 O24 P4 111.4(4)
O19 C55 C56 125.8(6)
O19 C55 C60 113.3(6)
C60 C55 C56 120.8(6)
C55 C56 Cl37 119.3(5)
C57 C56 Cl37 122.0(5)
C57 C56 C55 118.7(6)
C56 C57 Cl38 119.7(5)
C56 C57 C58 120.8(6)
C58 C57 Cl38 119.5(6)
C57 C58 Cl39 120.2(5)
C59 C58 Cl39 120.1(5)
C59 C58 C57 119.7(6)
C58 C59 Cl40 121.1(5)
C60 C59 Cl40 119.4(5)
C60 C59 C58 119.5(6)
O20 C60 C55 113.2(6)
O20 C60 C59 126.3(6)
C59 C60 C55 120.5(6)
O21 C61 C62 125.8(6)
O21 C61 C66 112.7(6)
C62 C61 C66 121.4(6)
C61 C62 Cl41 119.4(6)
C61 C62 C63 118.8(6)
C63 C62 Cl41 121.9(5)
C62 C63 Cl42 119.1(6)
C64 C63 Cl42 121.2(6)
C64 C63 C62 119.7(6)
C63 C64 Cl43 118.9(5)
C63 C64 C65 121.0(7)
C65 C64 Cl43 120.0(6)
C64 C65 Cl44 122.0(6)
C66 C65 Cl44 119.4(5)
C66 C65 C64 118.6(7)
O22 C66 C61 113.0(6)
O22 C66 C65 126.6(6)
C65 C66 C61 120.4(6)
O23 C67 C68 126.5(6)
O23 C67 C72 113.2(6)
C72 C67 C68 120.3(7)
C67 C68 Cl45 118.5(6)
C67 C68 C69 118.7(6)
C69 C68 Cl45 122.8(6)
C68 C69 Cl46 118.8(6)
C70 C69 Cl46 120.4(6)
C70 C69 C68 120.8(7)
C69 C70 Cl47 120.4(6)
C69 C70 C71 120.5(7)
C71 C70 Cl47 119.1(6)
C70 C71 Cl48 122.4(6)
C72 C71 Cl48 119.4(5)
C72 C71 C70 118.1(6)
O24 C72 C67 113.0(6)
O24 C72 C71 125.5(6)
C67 C72 C71 121.5(6)
O7 P2 O8 91.1(3)
O9 P2 O7 87.4(3)
O9 P2 O8 91.7(3)
O9 P2 O10 91.4(2)
O9 P2 O11 88.6(3)
O10 P2 O7 178.3(3)
O10 P2 O8 87.8(2)
O10 P2 O11 92.6(3)
O11 P2 O7 88.5(3)
O11 P2 O8 179.5(3)
O12 P2 O7 91.8(3)
O12 P2 O8 87.9(2)
O12 P2 O9 179.1(3)
O12 P2 O10 89.4(2)
O12 P2 O11 91.7(2)
C19 O7 P2 111.7(4)
C24 O8 P2 111.2(4)
C25 O9 P2 110.9(4)
C30 O10 P2 111.4(4)
C31 O11 P2 111.5(4)
C36 O12 P2 110.6(4)
O7 C19 C20 126.1(7)
O7 C19 C24 113.2(6)
C20 C19 C24 120.7(7)
C19 C20 Cl13 119.6(6)
C19 C20 C21 118.4(7)
C21 C20 Cl13 121.9(6)
C20 C21 Cl14 118.5(6)
C22 C21 Cl14 120.4(6)
C22 C21 C20 121.1(7)
C21 C22 Cl15 120.4(6)
C21 C22 C23 119.8(7)
C23 C22 Cl15 119.8(6)
C22 C23 Cl16 121.7(6)
C24 C23 Cl16 119.3(5)
C24 C23 C22 119.0(7)
O8 C24 C19 112.6(6)
O8 C24 C23 126.4(6)
C23 C24 C19 120.9(7)
O9 C25 C26 125.5(7)
O9 C25 C30 113.7(6)
C30 C25 C26 120.8(7)
C25 C26 Cl17 118.1(7)
C27 C26 Cl17 122.9(6)
C27 C26 C25 119.0(7)
C26 C27 Cl18 119.3(6)
C26 C27 C28 120.5(6)
C28 C27 Cl18 120.2(6)
C27 C28 Cl19 120.5(5)
C27 C28 C29 120.5(7)
C29 C28 Cl19 119.0(6)
C28 C29 Cl20 122.2(6)
C30 C29 Cl20 120.0(5)
C30 C29 C28 117.8(7)
O10 C30 C25 112.3(6)
O10 C30 C29 126.2(6)
C25 C30 C29 121.4(6)
O11 C31 C32 125.6(6)
O11 C31 C36 111.9(6)
C32 C31 C36 122.4(6)
C31 C32 Cl21 120.1(5)
C31 C32 C33 117.1(7)
C33 C32 Cl21 122.8(6)
C32 C33 Cl22 118.8(6)
C34 C33 Cl22 120.5(6)
C34 C33 C32 120.7(7)
C33 C34 Cl23 118.5(6)
C33 C34 C35 121.6(6)
C35 C34 Cl23 119.9(6)
C34 C35 Cl24 121.7(5)
C34 C35 C36 117.8(6)
C36 C35 Cl24 120.5(6)
O12 C36 C31 114.2(6)
O12 C36 C35 125.6(6)
C31 C36 C35 120.2(6)
O25 P5 O26 90.5(2)
O27 P5 O25 88.0(2)
O27 P5 O26 178.3(3)
O27 P5 O28 91.6(2)
O27 P5 O29 87.1(3)
O27 P5 O30 94.3(3)
O28 P5 O25 93.5(3)
O28 P5 O26 87.8(2)
O28 P5 O29 178.0(3)
O29 P5 O25 88.0(2)
O29 P5 O26 93.6(3)
O30 P5 O25 177.3(3)
O30 P5 O26 87.3(2)
O30 P5 O28 87.9(2)
O30 P5 O29 90.7(2)
C73 O25 P5 111.6(4)
C78 O26 P5 112.0(4)
C79 O27 P5 111.4(4)
C84 O28 P5 111.0(4)
C85 O29 P5 112.0(4)
C90 O30 P5 111.4(4)
O25 C73 C74 125.5(6)
O25 C73 C78 113.1(6)
C74 C73 C78 121.4(6)
C73 C74 Cl49 120.3(5)
C73 C74 C75 117.7(6)
C75 C74 Cl49 122.0(5)
C74 C75 Cl50 118.8(6)
C76 C75 Cl50 120.4(6)
C76 C75 C74 120.8(7)
C75 C76 Cl51 120.1(6)
C75 C76 C77 121.1(7)
C77 C76 Cl51 118.9(6)
C76 C77 Cl52 122.3(6)
C78 C77 Cl52 119.8(6)
C78 C77 C76 117.9(6)
O26 C78 C73 112.8(6)
O26 C78 C77 126.0(6)
C77 C78 C73 121.1(7)
O27 C79 C80 125.7(6)
O27 C79 C84 113.1(6)
C80 C79 C84 121.2(7)
C79 C80 Cl53 119.5(6)
C79 C80 C81 119.6(6)
C81 C80 Cl53 120.9(6)
C80 C81 Cl54 120.3(6)
C80 C81 C82 119.7(6)
C82 C81 Cl54 120.0(5)
C81 C82 Cl55 120.3(6)
C81 C82 C83 119.7(6)
C83 C82 Cl55 120.0(5)
C82 C83 Cl56 121.0(5)
C84 C83 Cl56 120.1(5)
C84 C83 C82 118.9(6)
O28 C84 C79 112.5(6)
O28 C84 C83 126.7(6)
C83 C84 C79 120.9(7)
O29 C85 C86 127.4(7)
O29 C85 C90 112.3(6)
C86 C85 C90 120.3(7)
C85 C86 Cl57 120.2(6)
C85 C86 C87 118.8(7)
C87 C86 Cl57 121.0(6)
C86 C87 Cl58 119.8(6)
C88 C87 Cl58 119.2(6)
C88 C87 C86 121.0(7)
C87 C88 Cl59 121.5(6)
C87 C88 C89 120.4(7)
C89 C88 Cl59 118.0(6)
C88 C89 Cl60 122.5(6)
C90 C89 Cl60 119.5(5)
C90 C89 C88 118.0(6)
O30 C90 C85 112.7(6)
O30 C90 C89 126.0(6)
C89 C90 C85 121.3(6)
C103 N5 C104 120.4(8)
C103 N5 C105 122.9(7)
C105 N5 C104 116.7(8)
O36 C103 N5 122.2(8)
O36 C103 H103 118.9
N5 C103 H103 118.9
N5 C104 H10A 109.5
N5 C104 H10B 109.5
N5 C104 H10C 109.5
H10A C104 H10B 109.5
H10A C104 H10C 109.5
H10B C104 H10C 109.5
N5 C105 H10D 109.5
N5 C105 H10E 109.5
N5 C105 H10F 109.5
H10D C105 H10E 109.5
H10D C105 H10F 109.5
H10E C105 H10F 109.5
C106 N6 C107 122.1(7)
C106 N6 C108 121.1(7)
C107 N6 C108 116.7(7)
O35 C106 N6 122.7(7)
O35 C106 H106 118.6
N6 C106 H106 118.6
N6 C107 H10G 109.5
N6 C107 H10H 109.5
N6 C107 H10I 109.5
H10G C107 H10H 109.5
H10G C107 H10I 109.5
H10H C107 H10I 109.5
N6 C108 H10J 109.5
N6 C108 H10K 109.5
N6 C108 H10L 109.5
H10J C108 H10K 109.5
H10J C108 H10L 109.5
H10K C108 H10L 109.5
C100 N4 C101 120.1(7)
C100 N4 C102 123.3(7)
C102 N4 C101 116.5(7)
O34 C100 N4 121.7(8)
O34 C100 H100 119.2
N4 C100 H100 119.2
N4 C101 H10M 109.5
N4 C101 H10N 109.5
N4 C101 H10O 109.5
H10M C101 H10N 109.5
H10M C101 H10O 109.5
H10N C101 H10O 109.5
N4 C102 H10P 109.5
N4 C102 H10Q 109.5
N4 C102 H10R 109.5
H10P C102 H10Q 109.5
H10P C102 H10R 109.5
H10Q C102 H10R 109.5
C109 N7 C110 119.9(8)
C109 N7 C111 122.2(7)
C110 N7 C111 117.8(7)
O38 C109 N7 123.0(8)
O38 C109 H109 118.5
N7 C109 H109 118.5
N7 C110 H11A 109.5
N7 C110 H11B 109.5
N7 C110 H11C 109.5
H11A C110 H11B 109.5
H11A C110 H11C 109.5
H11B C110 H11C 109.5
N7 C111 H11D 109.5
N7 C111 H11E 109.5
N7 C111 H11F 109.5
H11D C111 H11E 109.5
H11D C111 H11F 109.5
H11E C111 H11F 109.5
C97 N3 C98 121.8(7)
C97 N3 C99 120.8(7)
C99 N3 C98 117.5(7)
O33 C97 N3 123.7(8)
O33 C97 H97 118.2
N3 C97 H97 118.2
N3 C98 H98A 109.5
N3 C98 H98B 109.5
N3 C98 H98C 109.5
H98A C98 H98B 109.5
H98A C98 H98C 109.5
H98B C98 H98C 109.5
N3 C99 H99A 109.5
N3 C99 H99B 109.5
N3 C99 H99C 109.5
H99A C99 H99B 109.5
H99A C99 H99C 109.5
H99B C99 H99C 109.5
C112 N8 C113 121.9(7)
C112 N8 C114 120.8(7)
C113 N8 C114 117.2(6)
O37 C112 N8 123.5(7)
O37 C112 H112 118.2
N8 C112 H112 118.2
N8 C113 H11G 109.5
N8 C113 H11H 109.5
N8 C113 H11I 109.5
H11G C113 H11H 109.5
H11G C113 H11I 109.5
H11H C113 H11I 109.5
N8 C114 H11J 109.5
N8 C114 H11K 109.5
N8 C114 H11L 109.5
H11J C114 H11K 109.5
H11J C114 H11L 109.5
H11K C114 H11L 109.5
C94 N1 C95 120.8(7)
C94 N1 C96 121.9(7)
C96 N1 C95 117.3(7)
O31 C94 N1 123.3(7)
O31 C94 H94 118.4
N1 C94 H94 118.4
N1 C95 H95A 109.5
N1 C95 H95B 109.5
N1 C95 H95C 109.5
H95A C95 H95B 109.5
H95A C95 H95C 109.5
H95B C95 H95C 109.5
N1 C96 H96A 109.5
N1 C96 H96B 109.5
N1 C96 H96C 109.5
H96A C96 H96B 109.5
H96A C96 H96C 109.5
H96B C96 H96C 109.5
C115 N9 C116 121.8(7)
C115 N9 C117 119.4(7)
C117 N9 C116 118.7(7)
O39 C115 N9 123.0(7)
O39 C115 H115 118.5
N9 C115 H115 118.5
N9 C116 H11M 109.5
N9 C116 H11N 109.5
N9 C116 H11O 109.5
H11M C116 H11N 109.5
H11M C116 H11O 109.5
H11N C116 H11O 109.5
N9 C117 H11P 109.5
N9 C117 H11Q 109.5
N9 C117 H11R 109.5
H11P C117 H11Q 109.5
H11P C117 H11R 109.5
H11Q C117 H11R 109.5
C0AA N10 C06H 117.0(7)
C06A N10 C0AA 122.1(8)
C06A N10 C06H 120.9(8)
N10 C0AA H0AA 109.5
N10 C0AA H0AB 109.5
N10 C0AA H0AC 109.5
H0AA C0AA H0AB 109.5
H0AA C0AA H0AC 109.5
H0AB C0AA H0AC 109.5
O40 C06A N10 123.3(8)
O40 C06A H06A 118.4
N10 C06A H06A 118.4
N10 C06H H06B 109.5
N10 C06H H06C 109.5
N10 C06H H06D 109.5
H06B C06H H06C 109.5
H06B C06H H06D 109.5
H06C C06H H06D 109.5
C91 N2 C92 122.3(7)
C91 N2 C93 121.7(7)
C92 N2 C93 116.0(7)
O32 C91 N2 122.5(7)
O32 C91 H91 118.7
N2 C91 H91 118.7
N2 C92 H92A 109.5
N2 C92 H92B 109.5
N2 C92 H92C 109.5
H92A C92 H92B 109.5
H92A C92 H92C 109.5
H92B C92 H92C 109.5
N2 C93 H93A 109.5
N2 C93 H93B 109.5
N2 C93 H93C 109.5
H93A C93 H93B 109.5
H93A C93 H93C 109.5
H93B C93 H93C 109.5
Cl61 C118 H11S 109.5
Cl61 C118 H11T 109.5
Cl62 C118 Cl61 110.9(5)
Cl62 C118 H11S 109.5
Cl62 C118 H11T 109.5
H11S C118 H11T 108.0

loop_
_geom_bond_atom_site_label_1
_geom_bond_atom_site_label_2
_geom_bond_distance
Cl1 C2 1.719(8)
Cl2 C3 1.727(7)
Cl3 C4 1.720(8)
Cl4 C5 1.729(7)
Cl5 C8 1.717(8)
Cl6 C9 1.723(7)
Cl7 C10 1.724(8)
Cl8 C11 1.721(8)
Cl9 C14 1.703(7)
Cl10 C15 1.727(7)
Cl11 C16 1.719(7)
Cl12 C17 1.718(7)
P1 O1 1.719(5)
P1 O2 1.720(5)
P1 O3 1.716(5)
P1 O4 1.721(5)
P1 O5 1.709(5)
P1 O6 1.704(5)
O1 C1 1.364(9)
O2 C6 1.356(8)
O3 C7 1.349(9)
O4 C12 1.352(8)
O5 C13 1.345(8)
O6 C18 1.360(8)
C1 C2 1.383(10)
C1 C6 1.393(10)
C2 C3 1.397(11)
C3 C4 1.402(11)
C4 C5 1.398(10)
C5 C6 1.386(10)
C7 C8 1.397(10)
C7 C12 1.380(10)
C8 C9 1.397(11)
C9 C10 1.386(12)
C10 C11 1.398(11)
C11 C12 1.398(10)
C13 C14 1.393(10)
C13 C18 1.389(9)
C14 C15 1.411(9)
C15 C16 1.389(10)
C16 C17 1.416(10)
C17 C18 1.370(10)
Cl25 C38 1.726(8)
Cl26 C39 1.716(7)
Cl27 C40 1.712(8)
Cl28 C41 1.715(8)
Cl29 C44 1.712(8)
Cl30 C45 1.730(8)
Cl31 C46 1.715(8)
Cl32 C47 1.719(7)
Cl33 C50 1.716(7)
Cl34 C51 1.724(7)
Cl35 C52 1.715(7)
Cl36 C53 1.714(7)
P3 O13 1.719(5)
P3 O14 1.709(6)
P3 O15 1.714(5)
P3 O16 1.722(5)
P3 O17 1.709(5)
P3 O18 1.708(6)
O13 C37 1.361(8)
O14 C42 1.357(8)
O15 C43 1.361(9)
O16 C48 1.346(9)
O17 C49 1.363(9)
O18 C54 1.356(9)
C37 C38 1.398(10)
C37 C42 1.382(10)
C38 C39 1.396(11)
C39 C40 1.383(12)
C40 C41 1.412(11)
C41 C42 1.380(10)
C43 C44 1.380(10)
C43 C48 1.400(10)
C44 C45 1.410(11)
C45 C46 1.384(10)
C46 C47 1.404(10)
C47 C48 1.390(11)
C49 C50 1.378(9)
C49 C54 1.387(10)
C50 C51 1.401(10)
C51 C52 1.390(10)
C52 C53 1.401(10)
C53 C54 1.378(11)
Cl37 C56 1.719(7)
Cl38 C57 1.730(7)
Cl39 C58 1.721(7)
Cl40 C59 1.723(7)
Cl41 C62 1.724(7)
Cl42 C63 1.713(7)
Cl43 C64 1.728(7)
Cl44 C65 1.728(8)
Cl45 C68 1.718(7)
Cl46 C69 1.720(7)
Cl47 C70 1.721(8)
Cl48 C71 1.716(7)
P4 O19 1.723(5)
P4 O20 1.725(5)
P4 O21 1.711(5)
P4 O22 1.717(5)
P4 O23 1.718(5)
P4 O24 1.708(5)
O19 C55 1.353(9)
O20 C60 1.345(8)
O21 C61 1.361(8)
O22 C66 1.352(8)
O23 C67 1.347(9)
O24 C72 1.352(8)
C55 C56 1.399(10)
C55 C60 1.390(9)
C56 C57 1.384(10)
C57 C58 1.404(10)
C58 C59 1.402(9)
C59 C60 1.379(9)
C61 C62 1.368(10)
C61 C66 1.390(10)
C62 C63 1.408(10)
C63 C64 1.386(10)
C64 C65 1.396(10)
C65 C66 1.382(10)
C67 C68 1.392(10)
C67 C72 1.388(10)
C68 C69 1.397(11)
C69 C70 1.391(10)
C70 C71 1.400(10)
C71 C72 1.392(10)
Cl13 C20 1.716(8)
Cl14 C21 1.723(8)
Cl15 C22 1.722(8)
Cl16 C23 1.716(7)
Cl17 C26 1.736(8)
Cl18 C27 1.717(7)
Cl19 C28 1.720(8)
Cl20 C29 1.715(8)
Cl21 C32 1.708(7)
Cl22 C33 1.722(8)
Cl23 C34 1.731(7)
Cl24 C35 1.714(7)
P2 O7 1.719(5)
P2 O8 1.725(5)
P2 O9 1.707(5)
P2 O10 1.716(5)
P2 O11 1.716(5)
P2 O12 1.697(5)
O7 C19 1.351(9)
O8 C24 1.366(9)
O9 C25 1.361(9)
O10 C30 1.361(8)
O11 C31 1.351(8)
O12 C36 1.356(8)
C19 C20 1.380(11)
C19 C24 1.400(10)
C20 C21 1.407(11)
C21 C22 1.389(11)
C22 C23 1.406(10)
C23 C24 1.380(10)
C25 C26 1.384(10)
C25 C30 1.384(10)
C26 C27 1.383(12)
C27 C28 1.399(11)
C28 C29 1.406(9)
C29 C30 1.386(10)
C31 C32 1.383(10)
C31 C36 1.388(9)
C32 C33 1.407(10)
C33 C34 1.388(11)
C34 C35 1.388(10)
C35 C36 1.397(9)
Cl49 C74 1.715(7)
Cl50 C75 1.730(7)
Cl51 C76 1.732(7)
Cl52 C77 1.713(7)
Cl53 C80 1.721(7)
Cl54 C81 1.721(7)
Cl55 C82 1.714(7)
Cl56 C83 1.722(7)
Cl57 C86 1.719(7)
Cl58 C87 1.731(8)
Cl59 C88 1.721(8)
Cl60 C89 1.712(7)
P5 O25 1.720(5)
P5 O26 1.726(5)
P5 O27 1.701(5)
P5 O28 1.709(5)
P5 O29 1.716(5)
P5 O30 1.708(5)
O25 C73 1.352(8)
O26 C78 1.344(9)
O27 C79 1.356(8)
O28 C84 1.366(8)
O29 C85 1.340(9)
O30 C90 1.356(8)
C73 C74 1.387(9)
C73 C78 1.395(9)
C74 C75 1.406(10)
C75 C76 1.383(10)
C76 C77 1.407(10)
C77 C78 1.378(10)
C79 C80 1.366(10)
C79 C84 1.390(10)
C80 C81 1.399(10)
C81 C82 1.404(10)
C82 C83 1.421(10)
C83 C84 1.370(9)
C85 C86 1.369(10)
C85 C90 1.403(10)
C86 C87 1.413(11)
C87 C88 1.375(11)
C88 C89 1.410(10)
C89 C90 1.390(10)
O36 C103 1.261(10)
N5 C103 1.310(10)
N5 C104 1.459(12)
N5 C105 1.456(11)
C103 H103 0.9500
C104 H10A 0.9800
C104 H10B 0.9800
C104 H10C 0.9800
C105 H10D 0.9800
C105 H10E 0.9800
C105 H10F 0.9800
O35 C106 1.255(10)
N6 C106 1.319(10)
N6 C107 1.449(10)
N6 C108 1.461(11)
C106 H106 0.9500
C107 H10G 0.9800
C107 H10H 0.9800
C107 H10I 0.9800
C108 H10J 0.9800
C108 H10K 0.9800
C108 H10L 0.9800
O34 C100 1.267(10)
N4 C100 1.303(11)
N4 C101 1.466(10)
N4 C102 1.463(10)
C100 H100 0.9500
C101 H10M 0.9800
C101 H10N 0.9800
C101 H10O 0.9800
C102 H10P 0.9800
C102 H10Q 0.9800
C102 H10R 0.9800
O38 C109 1.250(10)
N7 C109 1.312(10)
N7 C110 1.453(11)
N7 C111 1.457(10)
C109 H109 0.9500
C110 H11A 0.9800
C110 H11B 0.9800
C110 H11C 0.9800
C111 H11D 0.9800
C111 H11E 0.9800
C111 H11F 0.9800
O33 C97 1.266(11)
N3 C97 1.294(10)
N3 C98 1.453(11)
N3 C99 1.450(10)
C97 H97 0.9500
C98 H98A 0.9800
C98 H98B 0.9800
C98 H98C 0.9800
C99 H99A 0.9800
C99 H99B 0.9800
C99 H99C 0.9800
O37 C112 1.274(10)
N8 C112 1.294(10)
N8 C113 1.470(10)
N8 C114 1.472(9)
C112 H112 0.9500
C113 H11G 0.9800
C113 H11H 0.9800
C113 H11I 0.9800
C114 H11J 0.9800
C114 H11K 0.9800
C114 H11L 0.9800
O31 C94 1.259(9)
N1 C94 1.292(9)
N1 C95 1.465(10)
N1 C96 1.456(10)
C94 H94 0.9500
C95 H95A 0.9800
C95 H95B 0.9800
C95 H95C 0.9800
C96 H96A 0.9800
C96 H96B 0.9800
C96 H96C 0.9800
O39 C115 1.269(9)
N9 C115 1.315(10)
N9 C116 1.452(10)
N9 C117 1.437(10)
C115 H115 0.9500
C116 H11M 0.9800
C116 H11N 0.9800
C116 H11O 0.9800
C117 H11P 0.9800
C117 H11Q 0.9800
C117 H11R 0.9800
O40 C06A 1.255(10)
N10 C0AA 1.457(11)
N10 C06A 1.296(10)
N10 C06H 1.463(12)
C0AA H0AA 0.9800
C0AA H0AB 0.9800
C0AA H0AC 0.9800
C06A H06A 0.9500
C06H H06B 0.9800
C06H H06C 0.9800
C06H H06D 0.9800
O32 C91 1.260(10)
N2 C91 1.309(10)
N2 C92 1.457(11)
N2 C93 1.461(10)
C91 H91 0.9500
C92 H92A 0.9800
C92 H92B 0.9800
C92 H92C 0.9800
C93 H93A 0.9800
C93 H93B 0.9800
C93 H93C 0.9800
Cl61 C118 1.782(10)
Cl62 C118 1.763(10)
C118 H11S 0.9900
C118 H11T 0.9900

loop_
_geom_torsion_atom_site_label_1
_geom_torsion_atom_site_label_2
_geom_torsion_atom_site_label_3
_geom_torsion_atom_site_label_4
_geom_torsion
Cl1 C2 C3 Cl2 -1.1(9)
Cl1 C2 C3 C4 178.3(6)
Cl2 C3 C4 Cl3 3.2(9)
Cl2 C3 C4 C5 -178.6(5)
Cl3 C4 C5 Cl4 -1.4(9)
Cl3 C4 C5 C6 177.2(5)
Cl4 C5 C6 O2 -1.5(9)
Cl4 C5 C6 C1 178.0(5)
Cl5 C8 C9 Cl6 0.8(9)
Cl5 C8 C9 C10 179.7(6)
Cl6 C9 C10 Cl7 -1.9(9)
Cl6 C9 C10 C11 178.6(6)
Cl7 C10 C11 Cl8 1.5(9)
Cl7 C10 C11 C12 178.9(5)
Cl8 C11 C12 O4 1.2(10)
Cl8 C11 C12 C7 179.5(5)
Cl9 C14 C15 Cl10 -8.8(9)
Cl9 C14 C15 C16 174.9(6)
Cl10 C15 C16 Cl11 7.7(9)
Cl10 C15 C16 C17 -174.1(5)
Cl11 C16 C17 Cl12 -0.7(8)
Cl11 C16 C17 C18 179.9(5)
Cl12 C17 C18 O6 -1.9(10)
Cl12 C17 C18 C13 176.5(5)
P1 O1 C1 C2 -172.8(6)
P1 O1 C1 C6 6.7(7)
P1 O2 C6 C1 -8.8(7)
P1 O2 C6 C5 170.7(5)
P1 O3 C7 C8 -177.0(6)
P1 O3 C7 C12 2.5(7)
P1 O4 C12 C7 -0.3(7)
P1 O4 C12 C11 178.1(6)
P1 O5 C13 C14 172.1(6)
P1 O5 C13 C18 -9.1(7)
P1 O6 C18 C13 5.2(7)
P1 O6 C18 C17 -176.3(6)
O1 P1 O2 C6 10.6(4)
O1 P1 O3 C7 -179.7(5)
O1 P1 O5 C13 103.2(5)
O1 P1 O6 C18 -97.7(5)
O1 C1 C2 Cl1 -0.5(10)
O1 C1 C2 C3 179.1(6)
O1 C1 C6 O2 1.4(8)
O1 C1 C6 C5 -178.2(6)
O2 P1 O1 C1 -9.8(4)
O2 P1 O3 C7 -89.0(5)
O2 P1 O4 C12 93.6(5)
O2 P1 O6 C18 171.6(5)
O3 P1 O1 C1 82.4(4)
O3 P1 O2 C6 -76.5(4)
O3 P1 O4 C12 1.4(5)
O3 P1 O5 C13 -169.6(5)
O3 C7 C8 Cl5 0.0(10)
O3 C7 C8 C9 178.0(7)
O3 C7 C12 O4 -1.4(9)
O3 C7 C12 C11 -180.0(6)
O4 P1 O2 C6 -167.7(4)
O4 P1 O3 C7 -2.3(5)
O4 P1 O5 C13 -78.4(5)
O4 P1 O6 C18 84.8(5)
O5 P1 O1 C1 170.6(4)
O5 P1 O3 C7 91.3(5)
O5 P1 O4 C12 -86.8(5)
O5 P1 O6 C18 -8.7(5)
O5 C13 C14 Cl9 1.3(10)
O5 C13 C14 C15 179.6(7)
O5 C13 C18 O6 2.6(9)
O5 C13 C18 C17 -176.0(6)
O6 P1 O1 C1 -98.4(4)
O6 P1 O2 C6 103.7(4)
O6 P1 O4 C12 -177.8(5)
O6 P1 O5 C13 10.1(5)
C1 C2 C3 Cl2 179.3(5)
C1 C2 C3 C4 -1.3(11)
C2 C1 C6 O2 -179.0(6)
C2 C1 C6 C5 1.4(10)
C2 C3 C4 Cl3 -176.2(6)
C2 C3 C4 C5 2.0(11)
C3 C4 C5 Cl4 -179.6(5)
C3 C4 C5 C6 -1.1(10)
C4 C5 C6 O2 179.9(6)
C4 C5 C6 C1 -0.6(10)
C6 C1 C2 Cl1 180.0(5)
C6 C1 C2 C3 -0.4(10)
C7 C8 C9 Cl6 -177.1(6)
C7 C8 C9 C10 1.8(11)
C8 C7 C12 O4 178.1(6)
C8 C7 C12 C11 -0.5(11)
C8 C9 C10 Cl7 179.2(6)
C8 C9 C10 C11 -0.3(12)
C9 C10 C11 Cl8 -179.0(6)
C9 C10 C11 C12 -1.6(11)
C10 C11 C12 O4 -176.4(7)
C10 C11 C12 C7 2.0(10)
C12 C7 C8 Cl5 -179.4(6)
C12 C7 C8 C9 -1.5(11)
C13 C14 C15 Cl10 172.9(5)
C13 C14 C15 C16 -3.4(10)
C14 C13 C18 O6 -178.6(6)
C14 C13 C18 C17 2.8(11)
C14 C15 C16 Cl11 -176.1(5)
C14 C15 C16 C17 2.1(11)
C15 C16 C17 Cl12 -178.9(5)
C15 C16 C17 C18 1.7(10)
C16 C17 C18 O6 177.5(6)
C16 C17 C18 C13 -4.1(10)
C18 C13 C14 Cl9 -177.4(5)
C18 C13 C14 C15 1.0(10)
Cl25 C38 C39 Cl26 3.8(9)
Cl25 C38 C39 C40 -178.0(6)
Cl26 C39 C40 Cl27 -3.6(9)
Cl26 C39 C40 C41 177.2(6)
Cl27 C40 C41 Cl28 3.6(9)
Cl27 C40 C41 C42 -177.4(6)
Cl28 C41 C42 O14 -3.2(10)
Cl28 C41 C42 C37 178.4(6)
Cl29 C44 C45 Cl30 -1.6(9)
Cl29 C44 C45 C46 -179.4(6)
Cl30 C45 C46 Cl31 3.8(9)
Cl30 C45 C46 C47 -176.4(6)
Cl31 C46 C47 Cl32 -2.1(9)
Cl31 C46 C47 C48 179.2(6)
Cl32 C47 C48 O16 -1.6(10)
Cl32 C47 C48 C43 179.2(5)
Cl33 C50 C51 Cl34 0.5(9)
Cl33 C50 C51 C52 -179.5(6)
Cl34 C51 C52 Cl35 1.6(9)
Cl34 C51 C52 C53 -178.7(6)
Cl35 C52 C53 Cl36 -1.3(9)
Cl35 C52 C53 C54 -179.9(6)
Cl36 C53 C54 O18 -0.8(11)
Cl36 C53 C54 C49 178.1(6)
P3 O13 C37 C38 -174.4(6)
P3 O13 C37 C42 4.5(7)
P3 O14 C42 C37 -6.2(7)
P3 O14 C42 C41 175.3(6)
P3 O15 C43 C44 170.2(6)
P3 O15 C43 C48 -7.7(7)
P3 O16 C48 C43 3.6(7)
P3 O16 C48 C47 -175.7(6)
P3 O17 C49 C50 -178.7(6)
P3 O17 C49 C54 3.8(8)
P3 O18 C54 C49 -5.7(8)
P3 O18 C54 C53 173.3(6)
O13 P3 O14 C42 7.4(5)
O13 P3 O15 C43 -79.2(5)
O13 P3 O16 C48 85.7(5)
O13 P3 O18 C54 -173.1(5)
O13 C37 C38 Cl25 -1.8(10)
O13 C37 C38 C39 -178.9(6)
O13 C37 C42 O14 1.0(9)
O13 C37 C42 C41 179.6(6)
O14 P3 O13 C37 -6.7(5)
O14 P3 O15 C43 -170.5(5)
O14 P3 O17 C49 85.9(5)
O14 P3 O18 C54 -81.7(5)
O15 P3 O13 C37 -95.0(5)
O15 P3 O14 C42 99.8(5)
O15 P3 O16 C48 -6.7(5)
O15 P3 O17 C49 174.2(5)
O15 C43 C44 Cl29 -0.9(10)
O15 C43 C44 C45 179.1(6)
O15 C43 C48 O16 2.6(9)
O15 C43 C48 C47 -178.0(6)
O16 P3 O13 C37 174.0(5)
O16 P3 O15 C43 8.2(5)
O16 P3 O17 C49 -94.8(5)
O16 P3 O18 C54 99.6(5)
O17 P3 O14 C42 -171.7(5)
O17 P3 O15 C43 101.1(5)
O17 P3 O16 C48 -95.2(5)
O17 P3 O18 C54 6.7(5)
O17 C49 C50 Cl33 -0.7(10)
O17 C49 C50 C51 179.9(7)
O17 C49 C54 O18 1.3(9)
O17 C49 C54 C53 -177.8(7)
O18 P3 O13 C37 85.1(5)
O18 P3 O14 C42 -80.0(5)
O18 P3 O16 C48 173.1(5)
O18 P3 O17 C49 -5.9(5)
C37 C38 C39 Cl26 -179.2(5)
C37 C38 C39 C40 -1.0(11)
C38 C37 C42 O14 -180.0(6)
C38 C37 C42 C41 -1.3(11)
C38 C39 C40 Cl27 178.2(6)
C38 C39 C40 C41 -1.0(11)
C39 C40 C41 Cl28 -177.2(6)
C39 C40 C41 C42 1.8(11)
C40 C41 C42 O14 177.8(7)
C40 C41 C42 C37 -0.6(10)
C42 C37 C38 Cl25 179.3(5)
C42 C37 C38 C39 2.1(11)
C43 C44 C45 Cl30 178.3(5)
C43 C44 C45 C46 0.5(10)
C44 C43 C48 O16 -175.4(6)
C44 C43 C48 C47 4.0(11)
C44 C45 C46 Cl31 -178.4(6)
C44 C45 C46 C47 1.4(11)
C45 C46 C47 Cl32 178.1(6)
C45 C46 C47 C48 -0.6(11)
C46 C47 C48 O16 177.3(7)
C46 C47 C48 C43 -2.0(11)
C48 C43 C44 Cl29 176.8(5)
C48 C43 C44 C45 -3.2(10)
C49 C50 C51 Cl34 179.8(5)
C49 C50 C51 C52 -0.2(10)
C50 C49 C54 O18 -176.4(6)
C50 C49 C54 C53 4.5(11)
C50 C51 C52 Cl35 -178.4(6)
C50 C51 C52 C53 1.3(11)
C51 C52 C53 Cl36 179.0(6)
C51 C52 C53 C54 0.4(11)
C52 C53 C54 O18 177.8(7)
C52 C53 C54 C49 -3.3(11)
C54 C49 C50 Cl33 176.7(6)
C54 C49 C50 C51 -2.7(11)
Cl37 C56 C57 Cl38 -2.2(8)
Cl37 C56 C57 C58 179.8(5)
Cl38 C57 C58 Cl39 2.6(8)
Cl38 C57 C58 C59 -176.9(5)
Cl39 C58 C59 Cl40 -0.5(8)
Cl39 C58 C59 C60 179.9(5)
Cl40 C59 C60 O20 -1.4(9)
Cl40 C59 C60 C55 179.1(5)
Cl41 C62 C63 Cl42 2.8(9)
Cl41 C62 C63 C64 -178.7(6)
Cl42 C63 C64 Cl43 -2.1(9)
Cl42 C63 C64 C65 179.1(6)
Cl43 C64 C65 Cl44 2.3(9)
Cl43 C64 C65 C66 -179.8(5)
Cl44 C65 C66 O22 -2.8(10)
Cl44 C65 C66 C61 177.2(5)
Cl45 C68 C69 Cl46 1.6(9)
Cl45 C68 C69 C70 -178.4(6)
Cl46 C69 C70 Cl47 -0.1(9)
Cl46 C69 C70 C71 179.3(6)
Cl47 C70 C71 Cl48 0.5(9)
Cl47 C70 C71 C72 -179.2(5)
Cl48 C71 C72 O24 -2.1(10)
Cl48 C71 C72 C67 178.3(6)
P4 O19 C55 C56 171.9(6)
P4 O19 C55 C60 -5.1(7)
P4 O20 C60 C55 4.6(7)
P4 O20 C60 C59 -174.9(6)
P4 O21 C61 C62 -178.2(6)
P4 O21 C61 C66 2.1(7)
P4 O22 C66 C61 -6.1(7)
P4 O22 C66 C65 174.0(6)
P4 O23 C67 C68 177.5(6)
P4 O23 C67 C72 -3.0(7)
P4 O24 C72 C67 -1.0(7)
P4 O24 C72 C71 179.4(6)
O19 P4 O20 C60 -6.3(4)
O19 P4 O21 C61 -93.4(5)
O19 P4 O22 C66 97.8(5)
O19 P4 O23 C67 -176.8(5)
O19 C55 C56 Cl37 1.4(10)
O19 C55 C56 C57 -178.9(6)
O19 C55 C60 O20 0.3(8)
O19 C55 C60 C59 179.9(6)
O20 P4 O19 C55 6.5(5)
O20 P4 O21 C61 175.9(5)
O20 P4 O23 C67 -86.1(5)
O20 P4 O24 C72 91.9(5)
O21 P4 O19 C55 -80.5(5)
O21 P4 O20 C60 85.4(4)
O21 P4 O22 C66 6.1(5)
O21 P4 O24 C72 178.8(5)
O21 C61 C62 Cl41 -2.7(10)
O21 C61 C62 C63 177.2(6)
O21 C61 C66 O22 2.6(8)
O21 C61 C66 C65 -177.5(6)
O22 P4 O19 C55 -171.5(5)
O22 P4 O21 C61 -4.7(5)
O22 P4 O23 C67 94.5(5)
O22 P4 O24 C72 -90.2(5)
O23 P4 O19 C55 99.0(5)
O23 P4 O20 C60 -94.4(4)
O23 P4 O22 C66 -174.1(5)
O23 P4 O24 C72 -0.6(5)
O23 C67 C68 Cl45 -2.6(10)
O23 C67 C68 C69 178.3(6)
O23 C67 C72 O24 2.6(9)
O23 C67 C72 C71 -177.7(6)
O24 P4 O20 C60 174.5(4)
O24 P4 O21 C61 87.7(5)
O24 P4 O22 C66 -83.0(5)
O24 P4 O23 C67 2.1(5)
C55 C56 C57 Cl38 178.2(5)
C55 C56 C57 C58 0.2(10)
C56 C55 C60 O20 -176.9(6)
C56 C55 C60 C59 2.7(10)
C56 C57 C58 Cl39 -179.4(5)
C56 C57 C58 C59 1.1(10)
C57 C58 C59 Cl40 179.0(5)
C57 C58 C59 C60 -0.5(10)
C58 C59 C60 O20 178.2(6)
C58 C59 C60 C55 -1.3(10)
C60 C55 C56 Cl37 178.3(5)
C60 C55 C56 C57 -2.1(10)
C61 C62 C63 Cl42 -177.0(5)
C61 C62 C63 C64 1.5(10)
C62 C61 C66 O22 -177.1(6)
C62 C61 C66 C65 2.9(11)
C62 C63 C64 Cl43 179.4(5)
C62 C63 C64 C65 0.6(11)
C63 C64 C65 Cl44 -178.9(6)
C63 C64 C65 C66 -1.0(11)
C64 C65 C66 O22 179.2(6)
C64 C65 C66 C61 -0.7(10)
C66 C61 C62 Cl41 176.9(5)
C66 C61 C62 C63 -3.2(10)
C67 C68 C69 Cl46 -179.4(5)
C67 C68 C69 C70 0.6(11)
C68 C67 C72 O24 -177.8(6)
C68 C67 C72 C71 1.8(11)
C68 C69 C70 Cl47 179.8(6)
C68 C69 C70 C71 -0.8(11)
C69 C70 C71 Cl48 -178.8(6)
C69 C70 C71 C72 1.4(10)
C70 C71 C72 O24 177.7(6)
C70 C71 C72 C67 -1.9(10)
C72 C67 C68 Cl45 177.9(5)
C72 C67 C68 C69 -1.1(10)
Cl13 C20 C21 Cl14 -1.7(9)
Cl13 C20 C21 C22 177.9(6)
Cl14 C21 C22 Cl15 2.8(9)
Cl14 C21 C22 C23 -178.3(6)
Cl15 C22 C23 Cl16 -2.9(9)
Cl15 C22 C23 C24 176.8(6)
Cl16 C23 C24 O8 1.0(10)
Cl16 C23 C24 C19 178.7(6)
Cl17 C26 C27 Cl18 1.8(10)
Cl17 C26 C27 C28 -179.7(6)
Cl18 C27 C28 Cl19 -3.1(9)
Cl18 C27 C28 C29 177.4(6)
Cl19 C28 C29 Cl20 2.6(9)
Cl19 C28 C29 C30 -178.3(5)
Cl20 C29 C30 O10 -2.6(10)
Cl20 C29 C30 C25 178.2(6)
Cl21 C32 C33 Cl22 -3.8(9)
Cl21 C32 C33 C34 177.6(6)
Cl22 C33 C34 Cl23 -1.7(9)
Cl22 C33 C34 C35 179.3(6)
Cl23 C34 C35 Cl24 6.8(9)
Cl23 C34 C35 C36 -174.1(5)
Cl24 C35 C36 O12 -5.8(10)
Cl24 C35 C36 C31 173.0(5)
P2 O7 C19 C20 179.8(6)
P2 O7 C19 C24 -0.1(8)
P2 O8 C24 C19 -3.1(7)
P2 O8 C24 C23 174.7(6)
P2 O9 C25 C26 -177.3(6)
P2 O9 C25 C30 2.4(8)
P2 O10 C30 C25 -4.9(7)
P2 O10 C30 C29 175.8(6)
P2 O11 C31 C32 177.3(6)
P2 O11 C31 C36 -1.9(7)
P2 O12 C36 C31 -2.3(7)
P2 O12 C36 C35 176.5(6)
O7 P2 O8 C24 2.5(5)
O7 P2 O9 C25 176.7(5)
O7 P2 O11 C31 92.3(5)
O7 P2 O12 C36 -87.6(5)
O7 C19 C20 Cl13 -1.1(11)
O7 C19 C20 C21 176.0(7)
O7 C19 C24 O8 2.1(9)
O7 C19 C24 C23 -175.9(6)
O8 P2 O7 C19 -1.4(5)
O8 P2 O9 C25 -92.2(5)
O8 P2 O10 C30 97.0(5)
O8 P2 O12 C36 -178.6(5)
O9 P2 O7 C19 90.3(5)
O9 P2 O8 C24 -84.9(5)
O9 P2 O10 C30 5.3(5)
O9 P2 O11 C31 179.8(5)
O9 C25 C26 Cl17 -0.4(10)
O9 C25 C26 C27 179.1(7)
O9 C25 C30 O10 1.6(9)
O9 C25 C30 C29 -179.0(6)
O10 P2 O8 C24 -176.2(5)
O10 P2 O9 C25 -4.3(5)
O10 P2 O11 C31 -88.9(5)
O10 P2 O12 C36 93.5(5)
O11 P2 O7 C19 179.0(5)
O11 P2 O9 C25 88.2(5)
O11 P2 O10 C30 -83.4(5)
O11 P2 O12 C36 1.0(5)
O11 C31 C32 Cl21 1.9(10)
O11 C31 C32 C33 179.3(7)
O11 C31 C36 O12 2.8(9)
O11 C31 C36 C35 -176.2(6)
O12 P2 O7 C19 -89.3(5)
O12 P2 O8 C24 94.3(5)
O12 P2 O10 C30 -175.1(5)
O12 P2 O11 C31 0.6(5)
C19 C20 C21 Cl14 -178.7(6)
C19 C20 C21 C22 0.9(11)
C20 C19 C24 O8 -177.9(6)
C20 C19 C24 C23 4.2(11)
C20 C21 C22 Cl15 -176.7(6)
C20 C21 C22 C23 2.2(11)
C21 C22 C23 Cl16 178.2(6)
C21 C22 C23 C24 -2.1(11)
C22 C23 C24 O8 -178.7(7)
C22 C23 C24 C19 -1.0(11)
C24 C19 C20 Cl13 178.9(6)
C24 C19 C20 C21 -4.0(11)
C25 C26 C27 Cl18 -177.7(6)
C25 C26 C27 C28 0.9(11)
C26 C25 C30 O10 -178.6(6)
C26 C25 C30 C29 0.7(11)
C26 C27 C28 Cl19 178.3(6)
C26 C27 C28 C29 -1.2(11)
C27 C28 C29 Cl20 -177.9(6)
C27 C28 C29 C30 1.2(11)
C28 C29 C30 O10 178.3(6)
C28 C29 C30 C25 -0.9(10)
C30 C25 C26 Cl17 179.9(6)
C30 C25 C26 C27 -0.6(11)
C31 C32 C33 Cl22 179.0(5)
C31 C32 C33 C34 0.3(11)
C32 C31 C36 O12 -176.4(6)
C32 C31 C36 C35 4.6(11)
C32 C33 C34 Cl23 177.0(6)
C32 C33 C34 C35 -2.1(11)
C33 C34 C35 Cl24 -174.2(6)
C33 C34 C35 C36 4.9(11)
C34 C35 C36 O12 175.1(6)
C34 C35 C36 C31 -6.1(10)
C36 C31 C32 Cl21 -179.0(5)
C36 C31 C32 C33 -1.6(10)
Cl49 C74 C75 Cl50 -0.7(8)
Cl49 C74 C75 C76 178.9(5)
Cl50 C75 C76 Cl51 0.9(9)
Cl50 C75 C76 C77 -177.9(5)
Cl51 C76 C77 Cl52 0.7(9)
Cl51 C76 C77 C78 179.6(5)
Cl52 C77 C78 O26 -2.5(10)
Cl52 C77 C78 C73 179.1(5)
Cl53 C80 C81 Cl54 0.5(9)
Cl53 C80 C81 C82 -179.8(5)
Cl54 C81 C82 Cl55 0.9(8)
Cl54 C81 C82 C83 179.1(5)
Cl55 C82 C83 Cl56 -1.1(8)
Cl55 C82 C83 C84 178.3(5)
Cl56 C83 C84 O28 -0.1(10)
Cl56 C83 C84 C79 178.9(5)
Cl57 C86 C87 Cl58 -2.2(9)
Cl57 C86 C87 C88 178.0(6)
Cl58 C87 C88 Cl59 0.5(9)
Cl58 C87 C88 C89 -178.7(5)
Cl59 C88 C89 Cl60 3.9(9)
Cl59 C88 C89 C90 -176.5(5)
Cl60 C89 C90 O30 -4.1(10)
Cl60 C89 C90 C85 174.7(5)
P5 O25 C73 C74 178.8(5)
P5 O25 C73 C78 -0.7(7)
P5 O26 C78 C73 -1.5(7)
P5 O26 C78 C77 180.0(6)
P5 O27 C79 C80 -175.7(6)
P5 O27 C79 C84 4.2(7)
P5 O28 C84 C79 -5.2(7)
P5 O28 C84 C83 173.8(6)
P5 O29 C85 C86 171.6(6)
P5 O29 C85 C90 -7.0(7)
P5 O30 C90 C85 5.5(7)
P5 O30 C90 C89 -175.6(6)
O25 P5 O26 C78 0.9(5)
O25 P5 O27 C79 -99.5(5)
O25 P5 O28 C84 94.5(5)
O25 P5 O29 C85 -173.8(5)
O25 C73 C74 Cl49 0.2(10)
O25 C73 C74 C75 -179.1(6)
O25 C73 C78 O26 1.4(8)
O25 C73 C78 C77 -180.0(6)
O26 P5 O25 C73 -0.1(5)
O26 P5 O28 C84 -175.2(5)
O26 P5 O29 C85 95.9(5)
O26 P5 O30 C90 -101.4(5)
O27 P5 O25 C73 179.2(5)
O27 P5 O28 C84 6.4(5)
O27 P5 O29 C85 -85.7(5)
O27 P5 O30 C90 79.2(5)
O27 C79 C80 Cl53 -0.8(10)
O27 C79 C80 C81 177.9(6)
O27 C79 C84 O28 0.7(8)
O27 C79 C84 C83 -178.4(6)
O28 P5 O25 C73 87.7(5)
O28 P5 O26 C78 -92.5(5)
O28 P5 O27 C79 -6.0(5)
O28 P5 O30 C90 170.6(5)
O29 P5 O25 C73 -93.7(5)
O29 P5 O26 C78 88.9(5)
O29 P5 O27 C79 172.4(5)
O29 P5 O30 C90 -7.9(5)
O29 C85 C86 Cl57 1.3(11)
O29 C85 C86 C87 -177.8(7)
O29 C85 C90 O30 0.9(9)
O29 C85 C90 C89 -178.0(6)
O30 P5 O26 C78 179.5(5)
O30 P5 O27 C79 82.0(5)
O30 P5 O28 C84 -87.8(5)
O30 P5 O29 C85 8.5(5)
C73 C74 C75 Cl50 178.6(5)
C73 C74 C75 C76 -1.8(10)
C74 C73 C78 O26 -178.1(6)
C74 C73 C78 C77 0.5(10)
C74 C75 C76 Cl51 -178.7(5)
C74 C75 C76 C77 2.5(10)
C75 C76 C77 Cl52 179.5(6)
C75 C76 C77 C78 -1.6(10)
C76 C77 C78 O26 178.5(6)
C76 C77 C78 C73 0.1(10)
C78 C73 C74 Cl49 179.7(5)
C78 C73 C74 C75 0.4(10)
C79 C80 C81 Cl54 -178.2(5)
C79 C80 C81 C82 1.5(10)
C80 C79 C84 O28 -179.4(6)
C80 C79 C84 C83 1.5(11)
C80 C81 C82 Cl55 -178.8(5)
C80 C81 C82 C83 -0.6(10)
C81 C82 C83 Cl56 -179.3(5)
C81 C82 C83 C84 0.1(10)
C82 C83 C84 O28 -179.5(6)
C82 C83 C84 C79 -0.5(10)
C84 C79 C80 Cl53 179.4(5)
C84 C79 C80 C81 -1.9(10)
C85 C86 C87 Cl58 177.0(6)
C85 C86 C87 C88 -2.8(11)
C86 C85 C90 O30 -177.7(6)
C86 C85 C90 C89 3.3(11)
C86 C87 C88 Cl59 -179.7(6)
C86 C87 C88 C89 1.1(11)
C87 C88 C89 Cl60 -176.9(6)
C87 C88 C89 C90 2.7(10)
C88 C89 C90 O30 176.3(6)
C88 C89 C90 C85 -4.9(10)
C90 C85 C86 Cl57 179.8(5)
C90 C85 C86 C87 0.6(11)
C104 N5 C103 O36 179.2(12)
C105 N5 C103 O36 1.1(15)
C107 N6 C106 O35 -1.5(12)
C108 N6 C106 O35 -178.7(8)
C101 N4 C100 O34 179.5(8)
C102 N4 C100 O34 3.2(13)
C110 N7 C109 O38 -178.1(10)
C111 N7 C109 O38 0.9(15)
C98 N3 C97 O33 -177.5(8)
C99 N3 C97 O33 1.6(13)
C113 N8 C112 O37 -2.0(12)
C114 N8 C112 O37 177.3(8)
C95 N1 C94 O31 177.3(7)
C96 N1 C94 O31 -2.1(12)
C116 N9 C115 O39 1.2(12)
C117 N9 C115 O39 -174.6(7)
C0AA N10 C06A O40 3.1(13)
C06H N10 C06A O40 -178.5(8)
C92 N2 C91 O32 179.4(7)
C93 N2 C91 O32 -0.9(12)

loop_
_twin_individual_id
_twin_individual_mass_fraction_refined
1 0.86(5)
2 0.14(5)
